data_7003385
loop_
_publ_author_name
'Mitchell, Scott G.'
'Ritchie, Chris'
'Long, De-Liang'
'Cronin, Leroy'

_publ_section_title
;
 Isolation of extendable transition metal incorporated polyoxometalate
 intermediates with structural control
;
_journal_issue 11
_journal_name_full 'Dalton Transactions'
_journal_page_first 1415
_journal_page_last 1417
_journal_paper_doi 10.1039/b715885h
_journal_year 2008
_chemical_formula_sum 'Co3 H54 K2 Na12 O92 Si2 W17'
_chemical_formula_weight 5224.53
_chemical_name_systematic
;
?
;
_space_group_IT_number 19
_symmetry_cell_setting orthorhombic
_symmetry_space_group_name_Hall 'P 2ac 2ab'
_symmetry_space_group_name_H-M 'P 21 21 21'
_atom_sites_solution_hydrogens none
_atom_sites_solution_primary direct
_atom_sites_solution_secondary difmap
_audit_creation_method SHELXL-97
_cell_angle_alpha 90.00
_cell_angle_beta 90.00
_cell_angle_gamma 90.00
_cell_formula_units_Z 4
_cell_length_a 12.0890(12)
_cell_length_b 21.174(2)
_cell_length_c 33.888(4)
_cell_measurement_reflns_used 26065
_cell_measurement_temperature 100(2)
_cell_measurement_theta_max 23.0
_cell_measurement_theta_min 2.5
_cell_volume 8674.4(16)
_computing_cell_refinement Apex2
_computing_data_collection Apex2
_computing_data_reduction Apex2
_computing_structure_refinement 'SHELXL-97 (Sheldrick, 1997)'
_computing_structure_solution 'SHELXS-97 (Sheldrick, 1997)'
_diffrn_ambient_temperature 100(2)
_diffrn_measured_fraction_theta_full 0.997
_diffrn_measured_fraction_theta_max 0.997
_diffrn_measurement_device_type 'Bruker ApexII'
_diffrn_measurement_method '\w & \p scans'
_diffrn_radiation_monochromator graphite
_diffrn_radiation_source 'fine-focus sealed tube'
_diffrn_radiation_type MoK\a
_diffrn_radiation_wavelength 0.71073
_diffrn_reflns_av_R_equivalents 0.0864
_diffrn_reflns_av_sigmaI/netI 0.0972
_diffrn_reflns_limit_h_max 13
_diffrn_reflns_limit_h_min -8
_diffrn_reflns_limit_k_max 18
_diffrn_reflns_limit_k_min -23
_diffrn_reflns_limit_l_max 37
_diffrn_reflns_limit_l_min -37
_diffrn_reflns_number 30303
_diffrn_reflns_theta_full 23.29
_diffrn_reflns_theta_max 23.29
_diffrn_reflns_theta_min 1.20
_diffrn_standards_decay_% 0
_exptl_absorpt_coefficient_mu 23.303
_exptl_absorpt_correction_T_max 0.2282
_exptl_absorpt_correction_T_min 0.0843
_exptl_absorpt_correction_type empirical
_exptl_absorpt_process_details SADABS
_exptl_crystal_colour Pink
_exptl_crystal_density_diffrn 4.001
_exptl_crystal_density_meas ?
_exptl_crystal_density_method 'not measured'
_exptl_crystal_description Block
_exptl_crystal_F_000 9279
_exptl_crystal_size_max 0.21
_exptl_crystal_size_mid 0.12
_exptl_crystal_size_min 0.09
_refine_diff_density_max 2.69
_refine_diff_density_min -4.71
_refine_diff_density_rms 0.53
_refine_ls_abs_structure_details 'Flack H D (1983), Acta Cryst. A39, 876-881'
_refine_ls_abs_structure_Flack 0.44(3)
_refine_ls_extinction_coef none
_refine_ls_extinction_method none
_refine_ls_goodness_of_fit_ref 1.018
_refine_ls_hydrogen_treatment none
_refine_ls_matrix_type full
_refine_ls_number_parameters 777
_refine_ls_number_reflns 12465
_refine_ls_number_restraints 2
_refine_ls_restrained_S_all 1.019
_refine_ls_R_factor_all 0.0960
_refine_ls_R_factor_gt 0.0684
_refine_ls_shift/su_max 0.007
_refine_ls_shift/su_mean 0.000
_refine_ls_structure_factor_coef Fsqd
_refine_ls_weighting_details 'calc w=1/[\s^2^(Fo^2^)+(0.0979P)^2^+434.0846P] where P=(Fo^2^+2Fc^2^)/3'
_refine_ls_weighting_scheme calc
_refine_ls_wR_factor_gt 0.1618
_refine_ls_wR_factor_ref 0.1819
_reflns_number_gt 9518
_reflns_number_total 12465
_reflns_threshold_expression >2sigma(I)
_cod_data_source_file b715885h.txt
_cod_data_source_block sm0211b
_cod_depositor_comments
;
The following automatic conversions were performed:
'_symmetry_cell_setting' value 'Orthorhombic' changed to 'orthorhombic'
according to '/home/saulius/struct/CIF-dictionaries/cif_core.dic'
dictionary named 'cif_core.dic' version 2.4.1 from 2010-06-29.

Automatic conversion script
Id: cif_fix_enum 1527 2010-12-29 10:47:43Z saulius 

The following automatic conversions were performed:

'_exptl_crystal_density_meas' value 'none' was changed to '?' - the
value is perceived as not measured.

Automatic conversion script
Id: cif_fix_values 3008 2015-01-20 13:52:24Z robertas 
;
_cod_original_cell_volume 8674.2(17)
_cod_original_sg_symbol_H-M P212121
_cod_original_formula_sum 'H54 Co3 K2 Na12 O92 Si2 W17'
_cod_database_code 7003385

loop_
_symmetry_equiv_pos_as_xyz
'x, y, z'
'-x+1/2, -y, z+1/2'
'-x, y+1/2, -z+1/2'
'x+1/2, -y+1/2, -z'

loop_
_atom_site_label
_atom_site_type_symbol
_atom_site_fract_x
_atom_site_fract_y
_atom_site_fract_z
_atom_site_U_iso_or_equiv
_atom_site_adp_type
_atom_site_occupancy
_atom_site_symmetry_multiplicity
_atom_site_calc_flag
_atom_site_refinement_flags
_atom_site_disorder_assembly
_atom_site_disorder_group
W1 W 0.86031(15) 0.43450(8) 0.28126(5) 0.0201(4) Uani 1 1 d . . .
W2 W 0.32465(14) 0.60370(8) 0.37580(5) 0.0198(4) Uani 1 1 d . . .
W3 W 0.49810(15) 0.60210(8) 0.17074(5) 0.0229(4) Uani 1 1 d . . .
W4 W 0.80203(15) 0.43536(8) 0.18316(5) 0.0206(4) Uani 1 1 d . . .
W5 W 0.86404(14) 0.60831(8) 0.28105(5) 0.0187(4) Uani 1 1 d . . .
W6 W 0.76572(15) 0.43968(8) 0.45977(6) 0.0240(4) Uani 1 1 d . . 1
W7 W 0.32293(14) 0.44567(8) 0.37659(5) 0.0201(4) Uani 1 1 d . . .
W8 W 0.51905(15) 0.43838(8) 0.50738(6) 0.0200(5) Uani 0.930(4) 1 d P . 1
W9 W 0.28312(12) 0.52496(9) 0.46244(4) 0.0217(3) Uani 1 1 d . . .
W10 W 0.80730(15) 0.60979(8) 0.18274(5) 0.0208(4) Uani 1 1 d . . .
W11 W 0.49265(15) 0.44828(8) 0.17212(5) 0.0226(4) Uani 1 1 d . . .
W12 W 0.64513(15) 0.35530(7) 0.24712(5) 0.0201(4) Uani 1 1 d . . .
W13 W 0.76810(14) 0.60961(8) 0.45743(5) 0.0202(4) Uani 1 1 d . . .
W14 W 0.52219(14) 0.61280(8) 0.50522(5) 0.0209(4) Uani 1 1 d . . .
W15 W 0.65302(15) 0.69174(7) 0.24645(5) 0.0192(4) Uani 1 1 d . . .
W16 W 0.55431(15) 0.35998(8) 0.42066(6) 0.0188(5) Uani 0.930(4) 1 d P . 1
W17 W 0.55648(15) 0.69011(8) 0.41815(5) 0.0205(4) Uani 1 1 d . . .
Si2 Si 0.5521(8) 0.5245(6) 0.4151(3) 0.015(2) Uani 1 1 d . . .
Si1 Si 0.6368(8) 0.5240(6) 0.2470(3) 0.020(2) Uani 1 1 d . . .
Co1 Co 0.5967(4) 0.5963(2) 0.32973(16) 0.0155(12) Uani 1 1 d . . .
Co2 Co 0.7907(4) 0.5214(3) 0.36606(14) 0.0182(10) Uani 1 1 d . . .
Co3 Co 0.5936(4) 0.4513(2) 0.33047(16) 0.0185(13) Uani 1 1 d . . .
K1 K 0.5566(10) 0.7791(4) 0.3280(3) 0.032(3) Uani 1 1 d . . .
K2 K 0.5550(10) 0.2699(4) 0.3312(3) 0.036(3) Uani 1 1 d . . .
Na1 Na 0.6505(14) 0.8939(7) 0.2297(5) 0.023(4) Uiso 1 1 d . . .
Na2 Na 0.6491(13) 0.1534(7) 0.2318(4) 0.017(3) Uiso 1 1 d . . .
Na3 Na 0.6531(13) 0.5283(8) 0.1012(4) 0.026(3) Uani 1 1 d . . .
Na4 Na 0.6039(14) 0.3496(8) 0.0909(5) 0.028(4) Uiso 1 1 d . . .
Na5 Na 0.6184(15) 0.7065(9) 0.0855(6) 0.041(5) Uani 1 1 d . . .
Na6 Na 0.1223(9) 0.5194(9) 0.2991(4) 0.020(3) Uani 1 1 d D . .
Na7 Na 0.0461(13) 0.6988(7) 0.3542(5) 0.024(4) Uani 1 1 d . . .
Na8 Na 0.0426(15) 0.3450(8) 0.3602(5) 0.033(4) Uani 1 1 d . . .
Na9 Na 0.3600(16) 0.6778(9) 0.0769(6) 0.036(5) Uani 0.90 1 d P . .
Na10 Na 0.207(2) 0.5284(18) 0.1696(9) 0.036(8) Uani 0.50 1 d PD . .
Na11 Na 0.655(2) 0.8655(12) 0.4245(16) 0.16(2) Uani 1 1 d . . .
Na12 Na 0.7893(14) 0.8151(8) 0.5328(5) 0.034(4) Uani 1 1 d . . .
Na13 Na -0.027(3) 0.2317(13) 0.4729(11) 0.051(9) Uani 0.60 1 d P . .
O1 O 0.8417(18) 0.5208(13) 0.1831(6) 0.015(5) Uiso 1 1 d . . .
O2 O 0.8978(18) 0.5196(14) 0.2754(6) 0.015(5) Uiso 1 1 d . . .
O3 O 0.5789(19) 0.5245(15) 0.2909(7) 0.022(6) Uiso 1 1 d . . .
O4 O 0.5463(18) 0.5244(14) 0.2118(6) 0.019(5) Uiso 1 1 d . . .
O5 O 0.784(2) 0.3549(13) 0.2758(8) 0.021(6) Uiso 1 1 d . . .
O6 O 0.429(2) 0.5986(12) 0.3393(8) 0.020(6) Uiso 1 1 d . . .
O7 O 0.544(2) 0.6607(12) 0.2103(7) 0.017(6) Uiso 1 1 d . . .
O8 O 0.748(2) 0.3562(12) 0.2008(8) 0.018(6) Uiso 1 1 d . . .
O9 O 0.5742(19) 0.3831(11) 0.2897(7) 0.010(5) Uiso 1 1 d . . .
O10 O 0.770(2) 0.5892(13) 0.3211(8) 0.029(7) Uiso 1 1 d . . .
O11 O 0.542(2) 0.7708(13) 0.4110(8) 0.025(7) Uiso 1 1 d . . .
O12 O 0.237(2) 0.4640(12) 0.4289(7) 0.019(6) Uiso 1 1 d . . .
O13 O 0.674(2) 0.5935(12) 0.1613(8) 0.026(7) Uani 1 1 d . . .
O14 O 0.789(2) 0.6897(12) 0.2747(7) 0.016(6) Uiso 1 1 d . . .
O15 O 0.411(2) 0.6594(13) 0.4097(8) 0.022(7) Uiso 1 1 d . . .
O16 O 0.367(2) 0.6008(13) 0.1888(8) 0.025(7) Uiso 1 1 d . . .
O17 O 0.627(2) 0.7727(13) 0.2462(9) 0.030(8) Uiso 1 1 d . . .
O18 O 0.579(2) 0.6652(12) 0.2874(8) 0.018(6) Uiso 1 1 d . . .
O19 O 0.905(2) 0.4225(14) 0.2270(8) 0.026(7) Uiso 1 1 d . . .
O20 O 0.241(2) 0.5894(12) 0.4273(8) 0.020(6) Uiso 1 1 d . . .
O21 O 0.917(2) 0.6171(13) 0.2258(8) 0.024(7) Uiso 1 1 d . . .
O22 O 0.6698(18) 0.4435(10) 0.5048(7) 0.007(5) Uiso 1 1 d . . .
O23 O 0.491(2) 0.6515(13) 0.1288(8) 0.025(7) Uiso 1 1 d . . .
O24 O 0.770(2) 0.5246(14) 0.4743(7) 0.023(6) Uani 1 1 d . . .
O25 O 0.3809(19) 0.4634(12) 0.4891(7) 0.017(6) Uiso 1 1 d . . .
O26 O 0.604(2) 0.3837(13) 0.3725(8) 0.023(7) Uiso 1 1 d . . 1
O27 O 0.5426(17) 0.5260(14) 0.5143(6) 0.011(5) Uiso 1 1 d . . .
O28 O 0.1751(19) 0.5283(14) 0.4945(7) 0.023(6) Uiso 1 1 d . . .
O29 O 0.586(2) 0.4650(15) 0.4420(8) 0.031(7) Uiso 1 1 d . . 1
O30 O 0.6137(18) 0.5233(14) 0.3719(6) 0.017(5) Uiso 1 1 d . . .
O31 O 0.475(3) 0.3955(14) 0.1331(9) 0.035(8) Uiso 1 1 d . . .
O32 O 0.675(2) 0.6253(11) 0.5073(7) 0.015(6) Uiso 1 1 d . . .
O33 O 0.4512(18) 0.3845(10) 0.4614(6) 0.003(5) Uiso 1 1 d . . 1
O34 O 0.978(2) 0.4100(11) 0.3054(7) 0.010(5) Uiso 1 1 d . . .
O35 O 0.984(2) 0.6343(12) 0.3027(8) 0.018(6) Uiso 1 1 d . . .
O36 O 0.715(2) 0.4594(11) 0.2416(7) 0.018(6) Uiso 1 1 d . . .
O37 O 0.4219(19) 0.5251(15) 0.4089(7) 0.021(5) Uiso 1 1 d . . .
O38 O 0.505(2) 0.6852(13) 0.4734(8) 0.024(7) Uiso 1 1 d . . .
O39 O 0.4907(18) 0.5246(14) 0.1398(7) 0.021(5) Uiso 1 1 d . . .
O40 O 0.261(2) 0.5253(15) 0.3596(7) 0.026(6) Uiso 1 1 d . . .
O41 O 0.607(2) 0.6628(12) 0.3716(8) 0.018(6) Uiso 1 1 d . . .
O42 O 0.699(3) 0.3597(16) 0.4449(10) 0.044(9) Uiso 1 1 d . . 1
O43 O 0.715(2) 0.5867(11) 0.2405(7) 0.012(6) Uiso 1 1 d . . .
O44 O 0.385(2) 0.5848(15) 0.4851(8) 0.029(7) Uani 1 1 d . . .
O45 O 0.227(2) 0.3934(13) 0.3571(8) 0.023(7) Uiso 1 1 d . . .
O46 O 0.487(3) 0.4132(15) 0.5536(9) 0.037(8) Uiso 1 1 d . . .
O47 O 0.9682(19) 0.5190(14) 0.3633(7) 0.021(6) Uiso 1 1 d . . .
O48 O 0.806(2) 0.5868(12) 0.4087(10) 0.031(8) Uani 1 1 d . . .
O49 O 0.886(2) 0.6367(12) 0.1430(8) 0.022(7) Uiso 1 1 d . . .
O50 O 0.804(2) 0.4584(12) 0.4099(8) 0.021(6) Uiso 1 1 d . . 1
O51 O 0.891(2) 0.6399(13) 0.4754(8) 0.021(7) Uiso 1 1 d . . .
O52 O 0.880(2) 0.4080(13) 0.1449(9) 0.029(7) Uiso 1 1 d . . .
O53 O 0.7699(19) 0.4555(10) 0.3238(7) 0.009(5) Uiso 1 1 d . . .
O54 O 0.584(2) 0.5886(12) 0.4391(8) 0.017(7) Uiso 1 1 d . . .
O55 O 0.431(2) 0.4502(12) 0.3414(8) 0.021(7) Uani 1 1 d . . .
O56 O 0.673(2) 0.4531(11) 0.1608(8) 0.020(6) Uiso 1 1 d . . .
O57 O 0.891(3) 0.4119(14) 0.4788(9) 0.033(8) Uiso 1 1 d . . .
O58 O 0.409(2) 0.3881(13) 0.4089(8) 0.022(7) Uiso 1 1 d . . .
O59 O 0.538(2) 0.2771(13) 0.4163(8) 0.022(7) Uiso 1 1 d . . .
O60 O 0.362(2) 0.4528(13) 0.1896(8) 0.025(7) Uiso 1 1 d . . .
O61 O 0.533(2) 0.3892(13) 0.2107(8) 0.024(7) Uiso 1 1 d . . .
O62 O 0.620(2) 0.2721(12) 0.2469(8) 0.017(7) Uiso 1 1 d . . .
O63 O 0.700(2) 0.6886(14) 0.4402(8) 0.028(7) Uiso 1 1 d . . .
O64 O 0.234(3) 0.6556(15) 0.3541(8) 0.034(8) Uani 1 1 d . . .
O65 O 0.756(2) 0.6895(12) 0.2013(7) 0.015(6) Uiso 1 1 d . . .
O66 O 0.743(2) 0.6203(14) 0.0770(9) 0.031(7) Uiso 1 1 d . . .
O67 O 0.525(2) 0.5289(17) 0.0469(8) 0.039(7) Uiso 1 1 d . . .
O68 O 0.653(3) 0.2837(14) 0.1455(9) 0.034(8) Uiso 1 1 d . . .
O69 O -0.162(3) 0.3351(17) 0.3717(10) 0.052(10) Uani 1 1 d . . .
O70 O 0.037(2) 0.4175(14) 0.4106(9) 0.032(8) Uiso 1 1 d . . .
O71 O 0.035(3) 0.6224(15) 0.4051(10) 0.040(9) Uani 1 1 d . . .
O72 O 0.652(2) 1.0274(18) 0.2310(11) 0.056(10) Uani 1 1 d . . .
O73 O 0.087(3) 0.2581(17) 0.4009(10) 0.047(10) Uani 1 1 d . . .
O74 O 0.075(4) 0.272(2) 0.3038(12) 0.073(14) Uani 1 1 d . . .
O75 O 0.482(2) 0.6410(14) 0.5508(8) 0.028(7) Uiso 1 1 d . . .
O76 O 0.089(2) 0.7892(14) 0.3909(9) 0.028(7) Uani 1 1 d . . .
O77 O 0.090(3) 0.7637(14) 0.3004(10) 0.036(8) Uani 1 1 d . . .
O78 O 0.780(2) 0.8044(13) 0.4607(8) 0.029(7) Uiso 1 1 d . . .
O79 O 0.513(3) 0.6738(17) 0.0288(9) 0.048(9) Uani 1 1 d . . .
O80 O 0.735(3) 0.2867(17) 0.0564(10) 0.049(9) Uiso 1 1 d . . .
O81 O 0.659(3) 0.7685(15) 0.1434(9) 0.036(8) Uiso 1 1 d . . .
O82 O 0.505(3) 0.3980(13) 0.0447(10) 0.045(10) Uani 1 1 d . . .
O83 O -0.153(3) 0.7099(14) 0.3660(9) 0.032(7) Uiso 1 1 d . . .
O84 O 0.248(3) 0.7178(18) 0.1335(13) 0.068(13) Uani 1 1 d . . .
O85 O 0.746(3) 0.4405(16) 0.0756(10) 0.049(9) Uiso 1 1 d . . .
O86 O 0.729(3) 0.7864(19) 0.0526(12) 0.061(11) Uiso 1 1 d . . .
O87 O 0.063(3) 0.526(3) 0.2233(6) 0.108(15) Uiso 1 1 d D . .
O88 O 0.259(3) 0.7376(19) 0.0284(12) 0.066(11) Uiso 1 1 d . . .
O89 O 0.110(4) 0.614(2) 0.1274(14) 0.088(14) Uiso 1 1 d . . .
O90 O 0.039(7) 0.490(4) 0.111(3) 0.03(2) Uiso 0.30 1 d P . .
O91 O 0.595(3) 0.7942(19) 0.5171(11) 0.064(11) Uiso 1 1 d . . .
O92 O 0.890(4) 0.814(2) 0.2786(14) 0.061(14) Uiso 0.80 1 d P . .
W16' W 0.694(2) 0.3804(11) 0.4120(7) 0.024(7) Uiso 0.070(4) 1 d P . 2
W8' W 0.505(2) 0.3649(13) 0.4776(8) 0.027(7) Uiso 0.070(4) 1 d P . 2

loop_
_atom_site_aniso_label
_atom_site_aniso_U_11
_atom_site_aniso_U_22
_atom_site_aniso_U_33
_atom_site_aniso_U_23
_atom_site_aniso_U_13
_atom_site_aniso_U_12
W1 0.0201(9) 0.0171(9) 0.0231(9) 0.0010(7) -0.0016(8) 0.0019(8)
W2 0.0202(8) 0.0187(9) 0.0204(9) -0.0003(7) 0.0000(8) 0.0003(8)
W3 0.0283(10) 0.0163(9) 0.0242(10) -0.0009(7) -0.0026(8) 0.0033(8)
W4 0.0251(9) 0.0152(9) 0.0214(9) -0.0008(7) 0.0018(8) 0.0006(8)
W5 0.0194(8) 0.0158(8) 0.0211(9) 0.0007(7) 0.0005(8) -0.0023(8)
W6 0.0232(9) 0.0188(10) 0.0298(11) 0.0028(8) -0.0019(9) -0.0003(8)
W7 0.0222(9) 0.0170(8) 0.0212(9) -0.0018(7) 0.0018(8) -0.0049(7)
W8 0.0211(10) 0.0173(10) 0.0215(11) 0.0025(8) 0.0000(8) -0.0021(8)
W9 0.0222(7) 0.0209(8) 0.0221(8) 0.0001(9) 0.0011(6) -0.0030(9)
W10 0.0278(9) 0.0135(9) 0.0211(9) 0.0005(7) 0.0035(8) -0.0001(8)
W11 0.0269(9) 0.0147(8) 0.0263(10) -0.0028(7) -0.0019(8) -0.0012(8)
W12 0.0256(9) 0.0120(8) 0.0227(10) -0.0016(7) 0.0034(8) -0.0011(8)
W13 0.0217(9) 0.0175(9) 0.0216(9) 0.0006(7) -0.0004(8) -0.0034(8)
W14 0.0218(9) 0.0193(9) 0.0216(10) -0.0015(7) 0.0021(8) 0.0007(8)
W15 0.0243(9) 0.0123(8) 0.0210(10) 0.0009(7) 0.0002(8) 0.0004(8)
W16 0.0234(10) 0.0106(9) 0.0225(11) 0.0009(8) 0.0008(9) -0.0024(8)
W17 0.0240(9) 0.0146(9) 0.0228(10) -0.0008(7) 0.0001(8) -0.0008(8)
Si2 0.023(5) 0.007(4) 0.015(5) 0.002(5) 0.001(4) -0.001(5)
Si1 0.030(5) 0.008(4) 0.022(5) 0.006(5) -0.004(5) -0.005(6)
Co1 0.018(3) 0.011(3) 0.017(3) -0.001(2) -0.002(2) 0.000(2)
Co2 0.023(2) 0.010(2) 0.022(3) 0.003(3) -0.001(2) 0.001(3)
Co3 0.021(3) 0.016(3) 0.018(3) 0.002(2) 0.006(3) -0.001(2)
K1 0.054(7) 0.015(5) 0.028(6) -0.003(4) 0.007(5) 0.012(5)
K2 0.053(7) 0.016(5) 0.041(6) -0.002(5) 0.005(6) -0.014(5)
Na3 0.042(8) 0.009(7) 0.028(8) 0.004(7) 0.006(7) -0.012(9)
Na5 0.038(11) 0.033(10) 0.053(13) -0.006(9) -0.008(10) -0.001(9)
Na6 0.005(6) 0.042(9) 0.013(7) 0.011(8) -0.006(5) 0.000(8)
Na7 0.024(8) 0.011(8) 0.037(10) 0.003(7) 0.005(8) 0.006(7)
Na8 0.036(10) 0.019(9) 0.045(11) -0.007(8) 0.006(9) 0.000(8)
Na9 0.029(10) 0.043(12) 0.035(11) -0.005(9) -0.015(9) 0.005(10)
Na10 0.040(18) 0.029(17) 0.041(19) -0.011(18) -0.001(16) -0.03(2)
Na11 0.034(13) 0.041(15) 0.40(7) 0.04(3) -0.04(2) 0.000(13)
Na12 0.033(10) 0.037(10) 0.031(10) 0.004(8) 0.001(9) -0.004(8)
Na13 0.05(2) 0.019(16) 0.08(3) -0.022(16) 0.012(19) 0.007(15)
O13 0.038(17) 0.021(15) 0.020(15) -0.001(12) 0.000(14) 0.015(14)
O24 0.035(14) 0.011(12) 0.022(14) -0.005(14) 0.011(12) 0.000(16)
O44 0.021(15) 0.044(19) 0.021(16) -0.013(14) -0.005(13) 0.012(14)
O48 0.022(15) 0.013(15) 0.06(2) -0.008(14) 0.013(15) 0.008(13)
O55 0.032(15) 0.012(13) 0.018(15) -0.005(11) 0.000(13) -0.002(12)
O64 0.039(18) 0.044(19) 0.021(16) 0.011(14) -0.013(14) -0.019(16)
O69 0.05(2) 0.07(2) 0.04(2) -0.011(18) 0.014(18) 0.04(2)
O71 0.037(18) 0.032(18) 0.05(2) -0.010(16) 0.020(17) 0.009(16)
O72 0.035(17) 0.040(18) 0.09(3) 0.04(2) 0.012(18) 0.00(2)
O73 0.038(19) 0.06(2) 0.05(2) 0.038(18) 0.028(17) 0.011(18)
O74 0.08(3) 0.07(3) 0.07(3) 0.02(2) 0.03(3) 0.04(3)
O76 0.016(14) 0.024(16) 0.042(19) -0.010(14) -0.015(14) -0.006(14)
O77 0.029(17) 0.029(18) 0.05(2) 0.018(15) -0.022(17) 0.000(15)
O79 0.06(2) 0.06(2) 0.027(19) -0.008(17) -0.001(17) 0.02(2)
O82 0.07(2) 0.011(15) 0.05(2) 0.019(14) 0.029(19) 0.008(17)
O84 0.04(2) 0.06(2) 0.10(3) 0.05(2) 0.03(2) 0.01(2)

loop_
_atom_type_symbol
_atom_type_description
_atom_type_scat_dispersion_real
_atom_type_scat_dispersion_imag
_atom_type_scat_source
O O 0.0106 0.0060 'International Tables Vol C Tables 4.2.6.8 and 6.1.1.4'
Si Si 0.0817 0.0704 'International Tables Vol C Tables 4.2.6.8 and 6.1.1.4'
Co Co 0.3494 0.9721 'International Tables Vol C Tables 4.2.6.8 and 6.1.1.4'
W W -0.8490 6.8722 'International Tables Vol C Tables 4.2.6.8 and 6.1.1.4'
K K 0.2009 0.2494 'International Tables Vol C Tables 4.2.6.8 and 6.1.1.4'
Na Na 0.0362 0.0249 'International Tables Vol C Tables 4.2.6.8 and 6.1.1.4'
H H 0.0000 0.0000 'International Tables Vol C Tables 4.2.6.8 and 6.1.1.4'

loop_
_geom_angle_atom_site_label_1
_geom_angle_atom_site_label_2
_geom_angle_atom_site_label_3
_geom_angle
_geom_angle_site_symmetry_1
_geom_angle_site_symmetry_3
_geom_angle_publ_flag
O34 W1 O53 100.9(11) . . ?
O34 W1 O2 98.0(10) . . ?
O53 W1 O2 89.7(10) . . ?
O34 W1 O5 100.4(11) . . ?
O53 W1 O5 90.1(11) . . ?
O2 W1 O5 161.3(11) . . ?
O34 W1 O19 100.3(11) . . ?
O53 W1 O19 158.8(11) . . ?
O2 W1 O19 87.6(11) . . ?
O5 W1 O19 85.9(12) . . ?
O34 W1 O36 171.6(10) . . ?
O53 W1 O36 87.2(9) . . ?
O2 W1 O36 84.3(9) . . ?
O5 W1 O36 77.0(10) . . ?
O19 W1 O36 71.6(10) . . ?
O34 W1 Na6 50.2(8) . 1_655 ?
O53 W1 Na6 105.1(7) . 1_655 ?
O2 W1 Na6 48.7(7) . 1_655 ?
O5 W1 Na6 148.4(9) . 1_655 ?
O19 W1 Na6 88.7(9) . 1_655 ?
O36 W1 Na6 130.2(7) . 1_655 ?
O64 W2 O6 101.2(14) . . ?
O64 W2 O40 100.2(13) . . ?
O6 W2 O40 92.0(11) . . ?
O64 W2 O15 101.8(13) . . ?
O6 W2 O15 93.9(12) . . ?
O40 W2 O15 155.7(11) . . ?
O64 W2 O20 98.4(12) . . ?
O6 W2 O20 160.4(11) . . ?
O40 W2 O20 85.2(10) . . ?
O15 W2 O20 81.4(11) . . ?
O64 W2 O37 170.8(12) . . ?
O6 W2 O37 86.1(10) . . ?
O40 W2 O37 73.8(10) . . ?
O15 W2 O37 83.0(11) . . ?
O20 W2 O37 74.4(9) . . ?
O64 W2 Na12 89.3(11) . 4_466 ?
O6 W2 Na12 136.1(9) . 4_466 ?
O40 W2 Na12 128.3(8) . 4_466 ?
O15 W2 Na12 42.2(8) . 4_466 ?
O20 W2 Na12 43.1(8) . 4_466 ?
O37 W2 Na12 89.2(7) . 4_466 ?
O16 W3 O23 104.7(13) . . ?
O16 W3 O7 91.5(12) . . ?
O23 W3 O7 101.3(12) . . ?
O16 W3 O39 97.9(12) . . ?
O23 W3 O39 93.6(12) . . ?
O7 W3 O39 159.7(11) . . ?
O16 W3 O13 166.1(12) . . ?
O23 W3 O13 88.9(12) . . ?
O7 W3 O13 82.8(11) . . ?
O39 W3 O13 84.0(10) . . ?
O16 W3 O4 90.4(11) . . ?
O23 W3 O4 161.9(11) . . ?
O7 W3 O4 88.0(10) . . ?
O39 W3 O4 74.1(10) . . ?
O13 W3 O4 76.9(9) . . ?
O16 W3 Na3 139.3(10) . . ?
O23 W3 Na3 75.0(9) . . ?
O7 W3 Na3 128.9(8) . . ?
O39 W3 Na3 42.6(7) . . ?
O13 W3 Na3 46.7(8) . . ?
O4 W3 Na3 87.1(7) . . ?
O16 W3 K2 81.8(10) . 3_655 ?
O23 W3 K2 52.7(9) . 3_655 ?
O7 W3 K2 54.9(8) . 3_655 ?
O39 W3 K2 144.2(8) . 3_655 ?
O13 W3 K2 104.8(7) . 3_655 ?
O4 W3 K2 141.5(7) . 3_655 ?
Na3 W3 K2 122.6(3) . 3_655 ?
O52 W4 O56 103.4(13) . . ?
O52 W4 O1 100.8(12) . . ?
O56 W4 O1 91.2(10) . . ?
O52 W4 O8 97.5(12) . . ?
O56 W4 O8 91.0(11) . . ?
O1 W4 O8 160.6(10) . . ?
O52 W4 O19 100.3(13) . . ?
O56 W4 O19 156.0(12) . . ?
O1 W4 O19 88.4(11) . . ?
O8 W4 O19 81.9(11) . . ?
O52 W4 O36 169.5(12) . . ?
O56 W4 O36 85.4(11) . . ?
O1 W4 O36 84.4(9) . . ?
O8 W4 O36 76.5(10) . . ?
O19 W4 O36 70.6(10) . . ?
O35 W5 O10 106.4(12) . . ?
O35 W5 O2 100.1(11) . . ?
O10 W5 O2 89.4(11) . . ?
O35 W5 O14 99.0(11) . . ?
O10 W5 O14 89.3(12) . . ?
O2 W5 O14 160.4(10) . . ?
O35 W5 O21 95.6(12) . . ?
O10 W5 O21 158.0(12) . . ?
O2 W5 O21 85.9(10) . . ?
O14 W5 O21 87.9(11) . . ?
O35 W5 O43 167.5(10) . . ?
O10 W5 O43 85.0(11) . . ?
O2 W5 O43 85.0(9) . . ?
O14 W5 O43 75.4(9) . . ?
O21 W5 O43 73.2(10) . . ?
O35 W5 Na6 51.6(9) . 1_655 ?
O10 W5 Na6 107.0(9) . 1_655 ?
O2 W5 Na6 48.9(7) . 1_655 ?
O14 W5 Na6 149.0(8) . 1_655 ?
O21 W5 Na6 86.0(8) . 1_655 ?
O43 W5 Na6 131.0(6) . 1_655 ?
O57 W6 O50 101.3(13) . . ?
O57 W6 O24 101.8(13) . . ?
O50 W6 O24 91.6(11) . . ?
O57 W6 O22 104.2(12) . . ?
O50 W6 O22 153.6(10) . . ?
O24 W6 O22 76.4(10) . . ?
O57 W6 O42 99.3(15) . . ?
O50 W6 O42 93.2(13) . . ?
O24 W6 O42 157.0(13) . . ?
O22 W6 O42 89.6(12) . . ?
O57 W6 O29 170.5(12) . . ?
O50 W6 O29 87.0(11) . . ?
O24 W6 O29 82.5(11) . . ?
O22 W6 O29 68.3(9) . . ?
O42 W6 O29 75.3(13) . . ?
O45 W7 O55 105.6(13) . . ?
O45 W7 O40 100.6(12) . . ?
O55 W7 O40 92.1(11) . . ?
O45 W7 O58 99.8(12) . . ?
O55 W7 O58 91.2(12) . . ?
O40 W7 O58 157.6(11) . . ?
O45 W7 O12 96.2(11) . . ?
O55 W7 O12 158.2(11) . . ?
O40 W7 O12 84.1(10) . . ?
O58 W7 O12 84.6(11) . . ?
O45 W7 O37 168.7(11) . . ?
O55 W7 O37 84.3(10) . . ?
O40 W7 O37 73.2(10) . . ?
O58 W7 O37 85.1(11) . . ?
O12 W7 O37 74.0(9) . . ?
O46 W8 O22 106.6(13) . . ?
O46 W8 O25 101.2(13) . . ?
O22 W8 O25 149.7(10) . . ?
O46 W8 O27 103.1(12) . . ?
O22 W8 O27 78.4(9) . . ?
O25 W8 O27 84.1(10) . . ?
O46 W8 O33 115.2(12) . . ?
O22 W8 O33 112.8(9) . . ?
O25 W8 O33 63.7(10) . . ?
O27 W8 O33 133.2(9) . . ?
O46 W8 O29 172.2(13) . . ?
O22 W8 O29 67.1(9) . . ?
O25 W8 O29 85.9(10) . . ?
O27 W8 O29 80.5(10) . . ?
O33 W8 O29 65.1(9) . . ?
O46 W8 Na13 59.7(12) . 4_556 ?
O22 W8 Na13 102.4(9) . 4_556 ?
O25 W8 Na13 101.7(9) . 4_556 ?
O27 W8 Na13 162.5(9) . 4_556 ?
O33 W8 Na13 63.0(8) . 4_556 ?
O29 W8 Na13 116.1(9) . 4_556 ?
O28 W9 O12 101.1(12) . . ?
O28 W9 O20 99.5(12) . . ?
O12 W9 O20 92.0(10) . . ?
O28 W9 O44 102.0(12) . . ?
O12 W9 O44 156.8(11) . . ?
O20 W9 O44 87.1(12) . . ?
O28 W9 O25 101.2(11) . . ?
O12 W9 O25 90.2(11) . . ?
O20 W9 O25 158.3(11) . . ?
O44 W9 O25 82.5(10) . . ?
O28 W9 O37 172.1(10) . . ?
O12 W9 O37 75.6(10) . . ?
O20 W9 O37 73.7(10) . . ?
O44 W9 O37 81.9(10) . . ?
O25 W9 O37 86.0(9) . . ?
O28 W9 Na12 86.9(10) . 4_466 ?
O12 W9 Na12 138.5(8) . 4_466 ?
O20 W9 Na12 46.5(8) . 4_466 ?
O44 W9 Na12 46.4(9) . 4_466 ?
O25 W9 Na12 128.5(8) . 4_466 ?
O37 W9 Na12 91.1(8) . 4_466 ?
O49 W10 O13 104.0(13) . . ?
O49 W10 O65 98.2(12) . . ?
O13 W10 O65 90.8(11) . . ?
O49 W10 O1 101.9(11) . . ?
O13 W10 O1 90.5(11) . . ?
O65 W10 O1 158.9(10) . . ?
O49 W10 O21 100.1(12) . . ?
O13 W10 O21 155.9(12) . . ?
O65 W10 O21 84.5(11) . . ?
O1 W10 O21 85.8(10) . . ?
O49 W10 O43 171.3(11) . . ?
O13 W10 O43 82.4(11) . . ?
O65 W10 O43 75.6(9) . . ?
O1 W10 O43 83.7(9) . . ?
O21 W10 O43 73.5(10) . . ?
O60 W11 O31 100.7(14) . . ?
O60 W11 O61 91.9(13) . . ?
O31 W11 O61 97.7(13) . . ?
O60 W11 O39 98.0(11) . . ?
O31 W11 O39 96.0(12) . . ?
O61 W11 O39 161.3(11) . . ?
O60 W11 O4 91.2(11) . . ?
O31 W11 O4 166.0(12) . . ?
O61 W11 O4 89.2(11) . . ?
O39 W11 O4 74.9(10) . . ?
O60 W11 O56 168.0(12) . . ?
O31 W11 O56 91.1(12) . . ?
O61 W11 O56 84.2(11) . . ?
O39 W11 O56 82.9(9) . . ?
O4 W11 O56 77.4(9) . . ?
O60 W11 Na3 136.6(10) . . ?
O31 W11 Na3 81.9(10) . . ?
O61 W11 Na3 131.0(9) . . ?
O39 W11 Na3 39.3(7) . . ?
O4 W11 Na3 84.4(7) . . ?
O56 W11 Na3 47.0(7) . . ?
O60 W11 K1 84.4(9) . 3_645 ?
O31 W11 K1 49.2(10) . 3_645 ?
O61 W11 K1 52.0(9) . 3_645 ?
O39 W11 K1 144.5(8) . 3_645 ?
O4 W11 K1 140.6(7) . 3_645 ?
O56 W11 K1 101.9(7) . 3_645 ?
Na3 W11 K1 124.3(3) . 3_645 ?
O60 W11 Na4 129.1(10) . . ?
O31 W11 Na4 28.5(10) . . ?
O61 W11 Na4 92.8(9) . . ?
O39 W11 Na4 93.1(8) . . ?
O4 W11 Na4 139.5(6) . . ?
O56 W11 Na4 62.6(7) . . ?
Na3 W11 Na4 64.2(4) . . ?
K1 W11 Na4 60.2(3) 3_645 . ?
O9 W12 O62 104.4(11) . . ?
O9 W12 O5 90.7(11) . . ?
O62 W12 O5 98.3(12) . . ?
O9 W12 O61 93.1(11) . . ?
O62 W12 O61 103.8(12) . . ?
O5 W12 O61 155.8(12) . . ?
O9 W12 O8 158.8(11) . . ?
O62 W12 O8 96.4(11) . . ?
O5 W12 O8 81.8(11) . . ?
O61 W12 O8 86.2(11) . . ?
O9 W12 O36 86.0(10) . . ?
O62 W12 O36 167.7(10) . . ?
O5 W12 O36 74.5(10) . . ?
O61 W12 O36 81.9(10) . . ?
O8 W12 O36 72.9(10) . . ?
O9 W12 K2 50.8(8) . . ?
O62 W12 K2 56.6(9) . . ?
O5 W12 K2 82.0(8) . . ?
O61 W12 K2 118.4(8) . . ?
O8 W12 K2 145.7(8) . . ?
O36 W12 K2 130.4(6) . . ?
O9 W12 K1 111.5(8) . 3_645 ?
O62 W12 K1 58.6(9) . 3_645 ?
O5 W12 K1 150.6(8) . 3_645 ?
O61 W12 K1 46.1(8) . 3_645 ?
O8 W12 K1 83.0(8) . 3_645 ?
O36 W12 K1 124.1(6) . 3_645 ?
K2 W12 K1 97.0(2) . 3_645 ?
O51 W13 O48 102.0(13) . . ?
O51 W13 O24 103.8(12) . . ?
O48 W13 O24 91.1(11) . . ?
O51 W13 O63 98.7(12) . . ?
O48 W13 O63 93.6(12) . . ?
O24 W13 O63 155.5(12) . . ?
O51 W13 O32 97.0(11) . . ?
O48 W13 O32 161.0(12) . . ?
O24 W13 O32 84.9(10) . . ?
O63 W13 O32 82.8(11) . . ?
O51 W13 O54 167.3(11) . . ?
O48 W13 O54 86.9(11) . . ?
O24 W13 O54 84.8(10) . . ?
O63 W13 O54 71.5(11) . . ?
O32 W13 O54 74.2(9) . . ?
O75 W14 O32 101.4(12) . . ?
O75 W14 O27 103.2(12) . . ?
O32 W14 O27 90.2(10) . . ?
O75 W14 O38 101.4(13) . . ?
O32 W14 O38 90.8(11) . . ?
O27 W14 O38 154.6(10) . . ?
O75 W14 O44 100.4(13) . . ?
O32 W14 O44 158.0(11) . . ?
O27 W14 O44 82.4(11) . . ?
O38 W14 O44 87.4(13) . . ?
O75 W14 O54 171.9(11) . . ?
O32 W14 O54 76.1(10) . . ?
O27 W14 O54 84.5(9) . . ?
O38 W14 O54 71.1(10) . . ?
O44 W14 O54 82.6(10) . . ?
O75 W14 Na12 87.1(10) . 4_466 ?
O32 W14 Na12 139.3(8) . 4_466 ?
O27 W14 Na12 126.9(7) . 4_466 ?
O38 W14 Na12 48.6(9) . 4_466 ?
O44 W14 Na12 44.6(10) . 4_466 ?
O54 W14 Na12 90.0(7) . 4_466 ?
O17 W15 O18 103.1(13) . . ?
O17 W15 O14 100.4(12) . . ?
O18 W15 O14 92.1(12) . . ?
O17 W15 O7 102.1(12) . . ?
O18 W15 O7 92.5(11) . . ?
O14 W15 O7 155.3(11) . . ?
O17 W15 O65 97.8(12) . . ?
O18 W15 O65 158.9(11) . . ?
O14 W15 O65 80.9(11) . . ?
O7 W15 O65 86.2(11) . . ?
O17 W15 O43 170.3(11) . . ?
O18 W15 O43 85.9(10) . . ?
O14 W15 O43 75.3(10) . . ?
O7 W15 O43 80.9(10) . . ?
O65 W15 O43 73.1(9) . . ?
O17 W15 K1 55.1(10) . . ?
O18 W15 K1 51.3(9) . . ?
O14 W15 K1 84.5(8) . . ?
O7 W15 K1 116.9(8) . . ?
O65 W15 K1 146.0(8) . . ?
O43 W15 K1 131.9(6) . . ?
O17 W15 K2 58.4(10) . 3_655 ?
O18 W15 K2 109.5(9) . 3_655 ?
O14 W15 K2 152.1(8) . 3_655 ?
O7 W15 K2 44.7(8) . 3_655 ?
O65 W15 K2 84.2(8) . 3_655 ?
O43 W15 K2 122.4(6) . 3_655 ?
K1 W15 K2 95.2(2) . 3_655 ?
O59 W16 O26 103.7(13) . . ?
O59 W16 O58 100.9(12) . . ?
O26 W16 O58 91.9(12) . . ?
O59 W16 O33 104.7(11) . . ?
O26 W16 O33 141.7(11) . . ?
O58 W16 O33 57.9(10) . . ?
O59 W16 O42 97.7(14) . . ?
O26 W16 O42 94.6(13) . . ?
O58 W16 O42 158.3(13) . . ?
O33 W16 O42 106.4(12) . . ?
O59 W16 O29 166.6(11) . . ?
O26 W16 O29 87.7(11) . . ?
O58 W16 O29 85.4(11) . . ?
O33 W16 O29 68.5(9) . . ?
O42 W16 O29 74.2(12) . . ?
O59 W16 K2 53.3(9) . . ?
O26 W16 K2 52.0(9) . . ?
O58 W16 K2 89.5(9) . . ?
O33 W16 K2 138.6(7) . . ?
O42 W16 K2 110.8(10) . . ?
O29 W16 K2 139.3(7) . . ?
O11 W17 O41 103.3(12) . . ?
O11 W17 O63 99.4(13) . . ?
O41 W17 O63 91.8(12) . . ?
O11 W17 O15 103.0(12) . . ?
O41 W17 O15 94.1(12) . . ?
O63 W17 O15 154.8(12) . . ?
O11 W17 O38 98.8(12) . . ?
O41 W17 O38 157.9(12) . . ?
O63 W17 O38 84.9(12) . . ?
O15 W17 O38 80.4(12) . . ?
O11 W17 O54 169.5(11) . . ?
O41 W17 O54 85.4(11) . . ?
O63 W17 O54 74.2(11) . . ?
O15 W17 O54 82.0(11) . . ?
O38 W17 O54 72.6(10) . . ?
O11 W17 K1 50.5(9) . . ?
O41 W17 K1 54.5(8) . . ?
O63 W17 K1 110.2(9) . . ?
O15 W17 K1 93.0(9) . . ?
O38 W17 K1 146.6(8) . . ?
O54 W17 K1 139.2(7) . . ?
O11 W17 Na12 90.3(10) . 4_466 ?
O41 W17 Na12 134.1(9) . 4_466 ?
O63 W17 Na12 129.4(9) . 4_466 ?
O15 W17 Na12 40.0(9) . 4_466 ?
O38 W17 Na12 44.5(9) . 4_466 ?
O54 W17 Na12 87.6(7) . 4_466 ?
K1 W17 Na12 113.9(3) . 4_466 ?
O37 Si2 O29 109.4(16) . . ?
O37 Si2 O54 107.1(16) . . ?
O29 Si2 O54 108.0(13) . . ?
O37 Si2 O30 109.4(12) . . ?
O29 Si2 O30 112.2(16) . . ?
O54 Si2 O30 110.6(15) . . ?
O4 Si1 O3 112.3(13) . . ?
O4 Si1 O43 106.7(14) . . ?
O3 Si1 O43 111.1(15) . . ?
O4 Si1 O36 107.9(14) . . ?
O3 Si1 O36 110.3(15) . . ?
O43 Si1 O36 108.5(12) . . ?
O41 Co1 O3 174.9(11) . . ?
O41 Co1 O6 86.0(11) . . ?
O3 Co1 O6 90.9(10) . . ?
O41 Co1 O18 90.1(10) . . ?
O3 Co1 O18 93.9(11) . . ?
O6 Co1 O18 89.4(11) . . ?
O41 Co1 O30 91.6(11) . . ?
O3 Co1 O30 84.3(10) . . ?
O6 Co1 O30 90.3(10) . . ?
O18 Co1 O30 178.2(11) . . ?
O41 Co1 O10 95.0(11) . . ?
O3 Co1 O10 87.8(10) . . ?
O6 Co1 O10 177.1(11) . . ?
O18 Co1 O10 93.3(11) . . ?
O30 Co1 O10 86.9(10) . . ?
O41 Co1 K1 47.3(8) . . ?
O3 Co1 K1 136.2(8) . . ?
O6 Co1 K1 81.7(8) . . ?
O18 Co1 K1 43.3(7) . . ?
O30 Co1 K1 138.4(7) . . ?
O10 Co1 K1 101.0(8) . . ?
O50 Co2 O48 85.3(10) . . ?
O50 Co2 O53 94.3(10) . . ?
O48 Co2 O53 177.9(11) . . ?
O50 Co2 O10 177.5(11) . . ?
O48 Co2 O10 93.5(12) . . ?
O53 Co2 O10 86.8(9) . . ?
O50 Co2 O47 86.2(10) . . ?
O48 Co2 O47 87.6(11) . . ?
O53 Co2 O47 94.4(10) . . ?
O10 Co2 O47 95.9(11) . . ?
O50 Co2 O30 91.5(10) . . ?
O48 Co2 O30 90.6(11) . . ?
O53 Co2 O30 87.4(10) . . ?
O10 Co2 O30 86.3(11) . . ?
O47 Co2 O30 177.2(9) . . ?
O55 Co3 O9 90.3(10) . . ?
O55 Co3 O26 85.7(11) . . ?
O9 Co3 O26 89.1(10) . . ?
O55 Co3 O3 92.5(10) . . ?
O9 Co3 O3 94.8(11) . . ?
O26 Co3 O3 175.8(11) . . ?
O55 Co3 O30 89.9(9) . . ?
O9 Co3 O30 178.9(10) . . ?
O26 Co3 O30 92.0(11) . . ?
O3 Co3 O30 84.1(10) . . ?
O55 Co3 O53 175.0(10) . . ?
O9 Co3 O53 94.2(9) . . ?
O26 Co3 O53 92.2(10) . . ?
O3 Co3 O53 89.2(9) . . ?
O30 Co3 O53 85.7(9) . . ?
O55 Co3 K2 82.5(8) . . ?
O9 Co3 K2 43.8(7) . . ?
O26 Co3 K2 45.7(8) . . ?
O3 Co3 K2 137.9(8) . . ?
O30 Co3 K2 137.3(8) . . ?
O53 Co3 K2 99.3(6) . . ?
O68 K1 O18 106.7(9) 3_655 . ?
O68 K1 O31 71.6(9) 3_655 3_655 ?
O18 K1 O31 177.3(10) . 3_655 ?
O68 K1 O11 67.2(9) 3_655 . ?
O18 K1 O11 116.4(9) . . ?
O31 K1 O11 65.2(9) 3_655 . ?
O68 K1 O61 76.7(9) 3_655 3_655 ?
O18 K1 O61 120.7(9) . 3_655 ?
O31 K1 O61 57.0(9) 3_655 3_655 ?
O11 K1 O61 118.7(9) . 3_655 ?
O68 K1 O17 126.7(9) 3_655 . ?
O18 K1 O17 57.4(8) . . ?
O31 K1 O17 121.7(9) 3_655 . ?
O11 K1 O17 165.1(9) . . ?
O61 K1 O17 73.3(8) 3_655 . ?
O68 K1 O41 93.3(9) 3_655 . ?
O18 K1 O41 60.2(8) . . ?
O31 K1 O41 121.7(9) 3_655 . ?
O11 K1 O41 57.3(8) . . ?
O61 K1 O41 169.9(9) 3_655 . ?
O17 K1 O41 112.4(8) . . ?
O68 K1 O62 69.6(8) 3_655 3_655 ?
O18 K1 O62 69.3(7) . 3_655 ?
O31 K1 O62 108.0(8) 3_655 3_655 ?
O11 K1 O62 136.0(8) . 3_655 ?
O61 K1 O62 56.5(7) 3_655 3_655 ?
O17 K1 O62 57.1(7) . 3_655 ?
O41 K1 O62 118.7(8) . 3_655 ?
O68 K1 W15 126.4(7) 3_655 . ?
O18 K1 W15 29.3(5) . . ?
O31 K1 W15 150.4(7) 3_655 . ?
O11 K1 W15 140.3(7) . . ?
O61 K1 W15 101.0(6) 3_655 . ?
O17 K1 W15 29.5(6) . . ?
O41 K1 W15 83.5(6) . . ?
O62 K1 W15 65.8(5) 3_655 . ?
O68 K1 W17 74.6(7) 3_655 . ?
O18 K1 W17 88.1(6) . . ?
O31 K1 W17 93.5(7) 3_655 . ?
O11 K1 W17 28.3(6) . . ?
O61 K1 W17 144.2(6) 3_655 . ?
O17 K1 W17 142.1(6) . . ?
O41 K1 W17 29.7(5) . . ?
O62 K1 W17 128.8(6) 3_655 . ?
W15 K1 W17 113.1(2) . . ?
O68 K1 W11 79.0(7) 3_655 3_655 ?
O18 K1 W11 150.3(7) . 3_655 ?
O31 K1 W11 27.9(6) 3_655 3_655 ?
O11 K1 W11 93.0(6) . 3_655 ?
O61 K1 W11 30.8(6) 3_655 3_655 ?
O17 K1 W11 95.3(6) . 3_655 ?
O41 K1 W11 149.5(6) . 3_655 ?
O62 K1 W11 86.4(5) 3_655 3_655 ?
W15 K1 W11 124.8(3) . 3_655 ?
W17 K1 W11 121.2(3) . 3_655 ?
O68 K1 Na4 40.5(7) 3_655 3_655 ?
O18 K1 Na4 140.3(7) . 3_655 ?
O31 K1 Na4 39.3(7) 3_655 3_655 ?
O11 K1 Na4 41.3(6) . 3_655 ?
O61 K1 Na4 79.3(6) 3_655 3_655 ?
O17 K1 Na4 152.4(7) . 3_655 ?
O41 K1 Na4 94.2(6) . 3_655 ?
O62 K1 Na4 104.5(6) 3_655 3_655 ?
W15 K1 Na4 166.7(5) . 3_655 ?
W17 K1 Na4 65.0(3) . 3_655 ?
W11 K1 Na4 60.9(3) 3_655 3_655 ?
O81 K2 O9 104.4(9) 3_645 . ?
O81 K2 O26 93.0(9) 3_645 . ?
O9 K2 O26 60.3(8) . . ?
O81 K2 O84 130.4(11) 3_645 3_645 ?
O9 K2 O84 117.9(10) . 3_645 ?
O26 K2 O84 86.9(9) . 3_645 ?
O81 K2 O59 67.6(9) 3_645 . ?
O9 K2 O59 117.6(8) . . ?
O26 K2 O59 58.7(8) . . ?
O84 K2 O59 70.5(9) 3_645 . ?
O81 K2 O23 70.3(9) 3_645 3_645 ?
O9 K2 O23 173.5(9) . 3_645 ?
O26 K2 O23 122.7(9) . 3_645 ?
O84 K2 O23 68.5(10) 3_645 3_645 ?
O59 K2 O23 64.3(8) . 3_645 ?
O81 K2 O7 76.0(9) 3_645 3_645 ?
O9 K2 O7 117.8(8) . 3_645 ?
O26 K2 O7 168.3(9) . 3_645 ?
O84 K2 O7 103.4(9) 3_645 3_645 ?
O59 K2 O7 119.1(8) . 3_645 ?
O23 K2 O7 58.0(7) 3_645 3_645 ?
O81 K2 O62 123.8(9) 3_645 . ?
O9 K2 O62 58.6(7) . . ?
O26 K2 O62 113.9(8) . . ?
O84 K2 O62 100.7(10) 3_645 . ?
O59 K2 O62 168.1(9) . . ?
O23 K2 O62 120.9(8) 3_645 . ?
O7 K2 O62 70.2(7) 3_645 . ?
O81 K2 O17 68.5(9) 3_645 3_645 ?
O9 K2 O17 69.7(7) . 3_645 ?
O26 K2 O17 119.8(8) . 3_645 ?
O84 K2 O17 148.7(9) 3_645 3_645 ?
O59 K2 O17 135.8(9) . 3_645 ?
O23 K2 O17 104.5(8) 3_645 3_645 ?
O7 K2 O17 52.4(7) 3_645 3_645 ?
O62 K2 O17 55.3(7) . 3_645 ?
O81 K2 W12 123.4(8) 3_645 . ?
O9 K2 W12 29.6(5) . . ?
O26 K2 W12 84.3(6) . . ?
O84 K2 W12 105.9(9) 3_645 . ?
O59 K2 W12 142.7(7) . . ?
O23 K2 W12 150.9(7) 3_645 . ?
O7 K2 W12 98.1(6) 3_645 . ?
O62 K2 W12 30.2(5) . . ?
O17 K2 W12 64.7(5) 3_645 . ?
O81 K2 W16 74.7(7) 3_645 . ?
O9 K2 W16 88.3(5) . . ?
O26 K2 W16 30.0(6) . . ?
O84 K2 W16 81.6(7) 3_645 . ?
O59 K2 W16 29.4(6) . . ?
O23 K2 W16 93.7(6) 3_645 . ?
O7 K2 W16 144.9(6) 3_645 . ?
O62 K2 W16 144.0(6) . . ?
O17 K2 W16 129.7(6) 3_645 . ?
W12 K2 W16 114.2(2) . . ?
O81 K2 W3 80.0(7) 3_645 3_645 ?
O9 K2 W3 148.4(6) . 3_645 ?
O26 K2 W3 151.4(7) . 3_645 ?
O84 K2 W3 77.2(7) 3_645 3_645 ?
O59 K2 W3 93.2(6) . 3_645 ?
O23 K2 W3 29.0(6) 3_645 3_645 ?
O7 K2 W3 31.8(5) 3_645 3_645 ?
O62 K2 W3 92.6(6) . 3_645 ?
O17 K2 W3 83.6(5) 3_645 3_645 ?
W12 K2 W3 122.8(3) . 3_645 ?
W16 K2 W3 122.6(3) . 3_645 ?
O17 Na1 O9 82.3(9) . 3_655 ?
O17 Na1 O72 165.6(12) . . ?
O9 Na1 O72 95.3(10) 3_655 . ?
O17 Na1 O55 123.1(10) . 3_655 ?
O9 Na1 O55 60.3(8) 3_655 3_655 ?
O72 Na1 O55 66.4(10) . 3_655 ?
O17 Na1 O61 75.3(9) . 3_655 ?
O9 Na1 O61 55.9(8) 3_655 3_655 ?
O72 Na1 O61 91.6(10) . 3_655 ?
O55 Na1 O61 109.1(9) 3_655 3_655 ?
O17 Na1 O60 101.8(10) . 3_655 ?
O9 Na1 O60 101.4(9) 3_655 3_655 ?
O72 Na1 O60 64.6(10) . 3_655 ?
O55 Na1 O60 125.1(9) 3_655 3_655 ?
O61 Na1 O60 50.6(8) 3_655 3_655 ?
O17 Na1 Na6 141.5(9) . 3_655 ?
O9 Na1 Na6 132.2(7) 3_655 3_655 ?
O72 Na1 Na6 47.5(7) . 3_655 ?
O55 Na1 Na6 75.5(7) 3_655 3_655 ?
O61 Na1 Na6 134.7(8) 3_655 3_655 ?
O60 Na1 Na6 88.9(7) 3_655 3_655 ?
O17 Na1 K2 55.1(7) . 3_655 ?
O9 Na1 K2 41.8(5) 3_655 3_655 ?
O72 Na1 K2 130.0(9) . 3_655 ?
O55 Na1 K2 68.9(6) 3_655 3_655 ?
O61 Na1 K2 82.7(7) 3_655 3_655 ?
O60 Na1 K2 133.0(7) 3_655 3_655 ?
Na6 Na1 K2 135.9(5) 3_655 3_655 ?
O17 Na1 K1 41.8(7) . . ?
O9 Na1 K1 83.0(6) 3_655 . ?
O72 Na1 K1 123.9(9) . . ?
O55 Na1 K1 143.3(8) 3_655 . ?
O61 Na1 K1 42.3(6) 3_655 . ?
O60 Na1 K1 61.0(6) 3_655 . ?
Na6 Na1 K1 139.5(5) 3_655 . ?
K2 Na1 K1 82.5(4) 3_655 . ?
O62 Na2 O72 167.0(11) . 1_545 ?
O62 Na2 O6 121.3(9) . 3_645 ?
O72 Na2 O6 65.7(10) 1_545 3_645 ?
O62 Na2 O18 80.1(9) . 3_645 ?
O72 Na2 O18 95.8(10) 1_545 3_645 ?
O6 Na2 O18 61.2(8) 3_645 3_645 ?
O62 Na2 O16 100.3(9) . 3_645 ?
O72 Na2 O16 68.2(10) 1_545 3_645 ?
O6 Na2 O16 127.2(9) 3_645 3_645 ?
O18 Na2 O16 100.3(9) 3_645 3_645 ?
O62 Na2 Na6 144.5(8) . 3_645 ?
O72 Na2 Na6 45.2(7) 1_545 3_645 ?
O6 Na2 Na6 74.0(6) 3_645 3_645 ?
O18 Na2 Na6 131.1(7) 3_645 3_645 ?
O16 Na2 Na6 90.9(7) 3_645 3_645 ?
O62 Na2 K1 52.8(6) . 3_645 ?
O72 Na2 K1 130.0(9) 1_545 3_645 ?
O6 Na2 K1 69.5(6) 3_645 3_645 ?
O18 Na2 K1 41.8(6) 3_645 3_645 ?
O16 Na2 K1 130.7(7) 3_645 3_645 ?
Na6 Na2 K1 136.1(4) 3_645 3_645 ?
O62 Na2 K2 42.0(6) . . ?
O72 Na2 K2 125.5(9) 1_545 . ?
O6 Na2 K2 143.8(7) 3_645 . ?
O18 Na2 K2 82.7(7) 3_645 . ?
O16 Na2 K2 58.8(6) 3_645 . ?
Na6 Na2 K2 140.4(4) 3_645 . ?
K1 Na2 K2 81.8(3) 3_645 . ?
O85 Na3 O39 125.3(13) . . ?
O85 Na3 O66 107.6(11) . . ?
O39 Na3 O66 126.9(12) . . ?
O85 Na3 O67 91.9(13) . . ?
O39 Na3 O67 83.6(10) . . ?
O66 Na3 O67 91.6(12) . . ?
O85 Na3 O13 134.3(13) . . ?
O39 Na3 O13 69.3(10) . . ?
O66 Na3 O13 77.3(11) . . ?
O67 Na3 O13 133.8(13) . . ?
O85 Na3 O56 75.8(11) . . ?
O39 Na3 O56 67.8(9) . . ?
O66 Na3 O56 137.1(11) . . ?
O67 Na3 O56 131.3(12) . . ?
O13 Na3 O56 72.0(8) . . ?
O85 Na3 W3 152.7(10) . . ?
O39 Na3 W3 34.0(7) . . ?
O66 Na3 W3 96.7(9) . . ?
O67 Na3 W3 99.9(9) . . ?
O13 Na3 W3 39.4(7) . . ?
O56 Na3 W3 78.0(7) . . ?
O85 Na3 W11 97.8(10) . . ?
O39 Na3 W11 31.5(7) . . ?
O66 Na3 W11 151.8(9) . . ?
O67 Na3 W11 99.7(9) . . ?
O13 Na3 W11 76.2(8) . . ?
O56 Na3 W11 38.8(6) . . ?
W3 Na3 W11 56.2(2) . . ?
O85 Na3 Na5 141.6(10) . . ?
O39 Na3 Na5 91.1(9) . . ?
O66 Na3 Na5 36.5(8) . . ?
O67 Na3 Na5 79.5(10) . . ?
O13 Na3 Na5 64.9(8) . . ?
O56 Na3 Na5 136.5(8) . . ?
W3 Na3 Na5 65.3(4) . . ?
W11 Na3 Na5 120.5(5) . . ?
O85 Na3 Na4 42.2(9) . . ?
O39 Na3 Na4 83.6(9) . . ?
O66 Na3 Na4 147.7(9) . . ?
O67 Na3 Na4 80.6(10) . . ?
O13 Na3 Na4 129.7(8) . . ?
O56 Na3 Na4 58.6(7) . . ?
W3 Na3 Na4 115.5(5) . . ?
W11 Na3 Na4 60.2(3) . . ?
Na5 Na3 Na4 159.9(6) . . ?
O82 Na4 O31 83.1(12) . . ?
O82 Na4 O80 105.8(14) . . ?
O31 Na4 O80 169.2(14) . . ?
O82 Na4 O68 161.4(14) . . ?
O31 Na4 O68 86.2(12) . . ?
O80 Na4 O68 83.6(13) . . ?
O82 Na4 O11 84.6(12) . 3_645 ?
O31 Na4 O11 79.3(11) . 3_645 ?
O80 Na4 O11 95.1(12) . 3_645 ?
O68 Na4 O11 78.5(11) . 3_645 ?
O82 Na4 O85 83.0(12) . . ?
O31 Na4 O85 104.7(12) . . ?
O80 Na4 O85 82.9(13) . . ?
O68 Na4 O85 114.5(12) . . ?
O11 Na4 O85 166.4(13) 3_645 . ?
O82 Na4 Na11 46.1(13) . 3_645 ?
O31 Na4 Na11 53.1(12) . 3_645 ?
O80 Na4 Na11 129.3(13) . 3_645 ?
O68 Na4 Na11 115.5(13) . 3_645 ?
O11 Na4 Na11 49.8(9) 3_645 3_645 ?
O85 Na4 Na11 122.2(11) . 3_645 ?
O82 Na4 K1 115.4(11) . 3_645 ?
O31 Na4 K1 50.0(8) . 3_645 ?
O80 Na4 K1 119.5(10) . 3_645 ?
O68 Na4 K1 46.9(8) . 3_645 ?
O11 Na4 K1 50.0(7) 3_645 3_645 ?
O85 Na4 K1 141.9(10) . 3_645 ?
Na11 Na4 K1 69.4(10) 3_645 3_645 ?
O82 Na4 W11 93.9(10) . . ?
O31 Na4 W11 20.9(8) . . ?
O80 Na4 W11 157.2(11) . . ?
O68 Na4 W11 81.0(9) . . ?
O11 Na4 W11 98.1(8) 3_645 . ?
O85 Na4 W11 88.3(9) . . ?
Na11 Na4 W11 72.9(9) 3_645 . ?
K1 Na4 W11 58.9(3) 3_645 . ?
O82 Na4 Na3 72.2(10) . . ?
O31 Na4 Na3 68.7(9) . . ?
O80 Na4 Na3 119.5(11) . . ?
O68 Na4 Na3 117.7(9) . . ?
O11 Na4 Na3 142.1(9) 3_645 . ?
O85 Na4 Na3 36.7(8) . . ?
Na11 Na4 Na3 93.6(7) 3_645 . ?
K1 Na4 Na3 114.4(5) 3_645 . ?
W11 Na4 Na3 55.6(3) . . ?
O82 Na4 Na12 102.6(10) . 2_664 ?
O31 Na4 Na12 147.0(10) . 2_664 ?
O80 Na4 Na12 26.1(9) . 2_664 ?
O68 Na4 Na12 78.6(9) . 2_664 ?
O11 Na4 Na12 69.0(8) 3_645 2_664 ?
O85 Na4 Na12 108.3(9) . 2_664 ?
Na11 Na4 Na12 108.2(8) 3_645 2_664 ?
K1 Na4 Na12 100.1(5) 3_645 2_664 ?
W11 Na4 Na12 157.7(5) . 2_664 ?
Na3 Na4 Na12 144.2(6) . 2_664 ?
O66 Na5 O79 91.0(12) . . ?
O66 Na5 O59 165.4(13) . 3_655 ?
O79 Na5 O59 75.1(12) . 3_655 ?
O66 Na5 O81 112.6(13) . . ?
O79 Na5 O81 156.2(14) . . ?
O59 Na5 O81 81.0(12) 3_655 . ?
O66 Na5 O23 96.2(12) . . ?
O79 Na5 O23 90.5(13) . . ?
O59 Na5 O23 79.4(11) 3_655 . ?
O81 Na5 O23 84.3(12) . . ?
O66 Na5 O86 97.3(14) . . ?
O79 Na5 O86 97.1(15) . . ?
O59 Na5 O86 89.4(13) 3_655 . ?
O81 Na5 O86 83.2(13) . . ?
O23 Na5 O86 164.3(14) . . ?
O66 Na5 Na9 117.6(10) . . ?
O79 Na5 Na9 49.9(10) . . ?
O59 Na5 Na9 49.4(8) 3_655 . ?
O81 Na5 Na9 112.2(11) . . ?
O23 Na5 Na9 48.9(8) . . ?
O86 Na5 Na9 129.0(13) . . ?
O66 Na5 K2 135.8(10) . 3_655 ?
O79 Na5 K2 114.1(11) . 3_655 ?
O59 Na5 K2 50.3(8) 3_655 3_655 ?
O81 Na5 K2 46.4(9) . 3_655 ?
O23 Na5 K2 50.5(8) . 3_655 ?
O86 Na5 K2 113.8(11) . 3_655 ?
Na9 Na5 K2 65.9(5) . 3_655 ?
O66 Na5 Na3 36.4(8) . . ?
O79 Na5 Na3 83.4(10) . . ?
O59 Na5 Na3 134.4(10) 3_655 . ?
O81 Na5 Na3 113.6(10) . . ?
O23 Na5 Na3 60.9(8) . . ?
O86 Na5 Na3 133.5(12) . . ?
Na9 Na5 Na3 86.1(6) . . ?
K2 Na5 Na3 108.0(6) 3_655 . ?
O66 Na5 Na13 107.2(11) . 2_564 ?
O79 Na5 Na13 38.8(10) . 2_564 ?
O59 Na5 Na13 64.9(9) 3_655 2_564 ?
O81 Na5 Na13 128.8(11) . 2_564 ?
O23 Na5 Na13 122.2(10) . 2_564 ?
O86 Na5 Na13 60.6(11) . 2_564 ?
Na9 Na5 Na13 73.6(7) . 2_564 ?
K2 Na5 Na13 115.2(7) 3_655 2_564 ?
Na3 Na5 Na13 117.6(7) . 2_564 ?
O40 Na6 O87 155.7(11) . . ?
O40 Na6 O2 145.6(8) . 1_455 ?
O87 Na6 O2 58.0(9) . 1_455 ?
O40 Na6 O47 79.9(8) . 1_455 ?
O87 Na6 O47 123.8(10) . 1_455 ?
O2 Na6 O47 65.9(7) 1_455 1_455 ?
O40 Na6 O34 111.1(9) . 1_455 ?
O87 Na6 O34 87.1(13) . 1_455 ?
O2 Na6 O34 56.4(8) 1_455 1_455 ?
O47 Na6 O34 63.4(8) 1_455 1_455 ?
O40 Na6 O72 71.2(9) . 3_645 ?
O87 Na6 O72 84.9(11) . 3_645 ?
O2 Na6 O72 142.9(9) 1_455 3_645 ?
O47 Na6 O72 151.0(9) 1_455 3_645 ?
O34 Na6 O72 129.2(11) 1_455 3_645 ?
O40 Na6 O35 106.7(10) . 1_455 ?
O87 Na6 O35 81.2(13) . 1_455 ?
O2 Na6 O35 57.9(8) 1_455 1_455 ?
O47 Na6 O35 66.7(8) 1_455 1_455 ?
O34 Na6 O35 108.3(7) 1_455 1_455 ?
O72 Na6 O35 119.7(11) 3_645 1_455 ?
O40 Na6 W1 133.8(8) . 1_455 ?
O87 Na6 W1 68.7(10) . 1_455 ?
O2 Na6 W1 29.7(6) 1_455 1_455 ?
O47 Na6 W1 64.2(6) 1_455 1_455 ?
O34 Na6 W1 27.1(5) 1_455 1_455 ?
O72 Na6 W1 140.6(8) 3_645 1_455 ?
O35 Na6 W1 85.6(6) 1_455 1_455 ?
O40 Na6 W5 129.7(8) . 1_455 ?
O87 Na6 W5 65.7(10) . 1_455 ?
O2 Na6 W5 30.9(6) 1_455 1_455 ?
O47 Na6 W5 65.0(6) 1_455 1_455 ?
O34 Na6 W5 84.9(5) 1_455 1_455 ?
O72 Na6 W5 134.6(9) 3_645 1_455 ?
O35 Na6 W5 27.1(5) 1_455 1_455 ?
W1 Na6 W5 59.76(18) 1_455 1_455 ?
O40 Na6 Na1 77.4(7) . 3_645 ?
O87 Na6 Na1 89.0(12) . 3_645 ?
O2 Na6 Na1 126.8(8) 1_455 3_645 ?
O47 Na6 Na1 129.7(8) 1_455 3_645 ?
O34 Na6 Na1 84.2(7) 1_455 3_645 ?
O72 Na6 Na1 45.7(8) 3_645 3_645 ?
O35 Na6 Na1 163.5(7) 1_455 3_645 ?
W1 Na6 Na1 103.2(5) 1_455 3_645 ?
W5 Na6 Na1 152.9(5) 1_455 3_645 ?
O40 Na6 Na2 74.8(7) . 3_655 ?
O87 Na6 Na2 84.3(12) . 3_655 ?
O2 Na6 Na2 125.0(8) 1_455 3_655 ?
O47 Na6 Na2 129.4(8) 1_455 3_655 ?
O34 Na6 Na2 167.2(7) 1_455 3_655 ?
O72 Na6 Na2 40.5(8) 3_645 3_655 ?
O35 Na6 Na2 79.7(7) 1_455 3_655 ?
W1 Na6 Na2 151.0(4) 1_455 3_655 ?
W5 Na6 Na2 100.1(5) 1_455 3_655 ?
Na1 Na6 Na2 86.2(4) 3_645 3_655 ?
O76 Na7 O35 160.8(12) . 1_455 ?
O76 Na7 O77 83.3(12) . . ?
O35 Na7 O77 80.4(11) 1_455 . ?
O76 Na7 O71 100.7(13) . . ?
O35 Na7 O71 97.3(12) 1_455 . ?
O77 Na7 O71 168.4(13) . . ?
O76 Na7 O64 95.7(11) . . ?
O35 Na7 O64 94.4(11) 1_455 . ?
O77 Na7 O64 90.5(11) . . ?
O71 Na7 O64 78.3(11) . . ?
O76 Na7 O83 93.1(11) . . ?
O35 Na7 O83 82.1(11) 1_455 . ?
O77 Na7 O83 107.0(12) . . ?
O71 Na7 O83 83.9(12) . . ?
O64 Na7 O83 161.3(12) . . ?
O70 Na8 O73 95.4(14) . . ?
O70 Na8 O34 100.3(11) . 1_455 ?
O73 Na8 O34 163.0(14) . 1_455 ?
O70 Na8 O45 77.4(11) . . ?
O73 Na8 O45 98.4(13) . . ?
O34 Na8 O45 91.2(10) 1_455 . ?
O70 Na8 O74 172.0(16) . . ?
O73 Na8 O74 85.9(14) . . ?
O34 Na8 O74 79.3(12) 1_455 . ?
O45 Na8 O74 94.7(14) . . ?
O70 Na8 O69 84.9(13) . . ?
O73 Na8 O69 93.8(13) . . ?
O34 Na8 O69 81.4(12) 1_455 . ?
O45 Na8 O69 159.3(13) . . ?
O74 Na8 O69 102.8(15) . . ?
O88 Na9 O23 161.0(15) . . ?
O88 Na9 O59 82.5(13) . 3_655 ?
O23 Na9 O59 78.5(11) . 3_655 ?
O88 Na9 O79 87.0(14) . . ?
O23 Na9 O79 88.9(12) . . ?
O59 Na9 O79 73.3(12) 3_655 . ?
O88 Na9 O84 94.0(14) . . ?
O23 Na9 O84 82.9(13) . . ?
O59 Na9 O84 84.9(12) 3_655 . ?
O79 Na9 O84 157.9(15) . . ?
O88 Na9 Na5 117.3(13) . . ?
O23 Na9 Na5 48.8(8) . . ?
O59 Na9 Na5 48.3(8) 3_655 . ?
O79 Na9 Na5 48.2(10) . . ?
O84 Na9 Na5 113.4(12) . . ?
O88 Na9 K2 115.2(12) . 3_655 ?
O23 Na9 K2 49.6(7) . 3_655 ?
O59 Na9 K2 49.4(8) 3_655 3_655 ?
O79 Na9 K2 110.8(10) . 3_655 ?
O84 Na9 K2 49.2(10) . 3_655 ?
Na5 Na9 K2 64.2(5) . 3_655 ?
O87 Na10 O16 110.6(17) . . ?
O87 Na10 O60 107.5(18) . . ?
O16 Na10 O60 75.7(11) . . ?
O87 Na10 O89 95.9(18) . . ?
O16 Na10 O89 93.6(17) . . ?
O60 Na10 O89 156.4(17) . . ?
O87 Na10 O90 90(2) . . ?
O16 Na10 O90 149(2) . . ?
O60 Na10 O90 121(2) . . ?
O89 Na10 O90 61(2) . . ?
O82 Na11 O78 118(2) 3_655 . ?
O82 Na11 O11 82.2(13) 3_655 . ?
O78 Na11 O11 90.3(13) . . ?
O82 Na11 O31 76.2(14) 3_655 3_655 ?
O78 Na11 O31 158(2) . 3_655 ?
O11 Na11 O31 74.1(14) . 3_655 ?
O82 Na11 Na4 44.2(10) 3_655 3_655 ?
O78 Na11 Na4 131.4(15) . 3_655 ?
O11 Na11 Na4 48.9(9) . 3_655 ?
O31 Na11 Na4 46.2(9) 3_655 3_655 ?
O82 Na11 K1 105.3(13) 3_655 . ?
O78 Na11 K1 112.0(14) . . ?
O11 Na11 K1 45.6(11) . . ?
O31 Na11 K1 45.8(10) 3_655 . ?
Na4 Na11 K1 61.3(8) 3_655 . ?
O82 Na11 Na12 90.2(18) 3_655 . ?
O78 Na11 Na12 30.8(11) . . ?
O11 Na11 Na12 99.8(13) . . ?
O31 Na11 Na12 165.6(16) 3_655 . ?
Na4 Na11 Na12 120.1(13) 3_655 . ?
K1 Na11 Na12 137.2(7) . . ?
O80 Na12 O91 77.5(14) 2_665 . ?
O80 Na12 O78 104.5(13) 2_665 . ?
O91 Na12 O78 73.8(12) . . ?
O80 Na12 O44 159.4(14) 2_665 4_566 ?
O91 Na12 O44 123.0(14) . 4_566 ?
O78 Na12 O44 81.7(10) . 4_566 ?
O80 Na12 O15 90.5(12) 2_665 4_566 ?
O91 Na12 O15 140.6(13) . 4_566 ?
O78 Na12 O15 145.4(12) . 4_566 ?
O44 Na12 O15 74.6(10) 4_566 4_566 ?
O80 Na12 O20 122.4(13) 2_665 4_566 ?
O91 Na12 O20 92.3(12) . 4_566 ?
O78 Na12 O20 126.9(11) . 4_566 ?
O44 Na12 O20 63.4(10) 4_566 4_566 ?
O15 Na12 O20 62.7(10) 4_566 4_566 ?
O80 Na12 O38 98.9(13) 2_665 4_566 ?
O91 Na12 O38 159.6(14) . 4_566 ?
O78 Na12 O38 88.0(11) . 4_566 ?
O44 Na12 O38 61.4(10) 4_566 4_566 ?
O15 Na12 O38 58.6(9) 4_566 4_566 ?
O20 Na12 O38 106.2(11) 4_566 4_566 ?
O80 Na12 W9 155.5(11) 2_665 4_566 ?
O91 Na12 W9 99.8(11) . 4_566 ?
O78 Na12 W9 97.9(8) . 4_566 ?
O44 Na12 W9 34.0(7) 4_566 4_566 ?
O15 Na12 W9 76.1(8) 4_566 4_566 ?
O20 Na12 W9 33.1(6) 4_566 4_566 ?
O38 Na12 W9 91.6(8) 4_566 4_566 ?
O80 Na12 W14 130.1(11) 2_665 4_566 ?
O91 Na12 W14 141.3(11) . 4_566 ?
O78 Na12 W14 72.9(8) . 4_566 ?
O44 Na12 W14 32.2(7) 4_566 4_566 ?
O15 Na12 W14 73.5(8) 4_566 4_566 ?
O20 Na12 W14 92.0(8) 4_566 4_566 ?
O38 Na12 W14 32.7(6) 4_566 4_566 ?
W9 Na12 W14 66.0(3) 4_566 4_566 ?
O80 Na12 W2 99.5(10) 2_665 4_566 ?
O91 Na12 W2 113.1(11) . 4_566 ?
O78 Na12 W2 155.9(9) . 4_566 ?
O44 Na12 W2 75.3(8) 4_566 4_566 ?
O15 Na12 W2 31.6(7) 4_566 4_566 ?
O20 Na12 W2 33.9(6) 4_566 4_566 ?
O38 Na12 W2 87.3(8) 4_566 4_566 ?
W9 Na12 W2 58.7(3) 4_566 4_566 ?
W14 Na12 W2 90.8(4) 4_566 4_566 ?
O80 Na12 W17 85.9(10) 2_665 4_566 ?
O91 Na12 W17 161.2(11) . 4_566 ?
O78 Na12 W17 119.5(9) . 4_566 ?
O44 Na12 W17 74.1(8) 4_566 4_566 ?
O15 Na12 W17 29.3(7) 4_566 4_566 ?
O20 Na12 W17 89.2(8) 4_566 4_566 ?
O38 Na12 W17 31.9(6) 4_566 4_566 ?
W9 Na12 W17 91.6(4) 4_566 4_566 ?
W14 Na12 W17 57.3(3) 4_566 4_566 ?
W2 Na12 W17 60.8(3) 4_566 4_566 ?
O80 Na12 Na11 119.5(11) 2_665 . ?
O91 Na12 Na11 58.5(11) . . ?
O78 Na12 Na11 29.1(9) . . ?
O44 Na12 Na11 75.3(8) 4_566 . ?
O15 Na12 Na11 149.7(9) 4_566 . ?
O20 Na12 Na11 100.2(9) 4_566 . ?
O38 Na12 Na11 108.6(9) 4_566 . ?
W9 Na12 Na11 77.1(5) 4_566 . ?
W14 Na12 Na11 82.9(5) 4_566 . ?
W2 Na12 Na11 133.6(7) 4_566 . ?
W17 Na12 Na11 139.4(7) 4_566 . ?
W8' Na13 O79 96.6(15) 4_456 2_565 ?
W8' Na13 O88 100.8(16) 4_456 3_545 ?
O79 Na13 O88 92.2(14) 2_565 3_545 ?
W8' Na13 O73 128.1(14) 4_456 . ?
O79 Na13 O73 114.6(15) 2_565 . ?
O88 Na13 O73 117.2(18) 3_545 . ?
W8' Na13 W8 28.5(6) 4_456 4_456 ?
O79 Na13 W8 124.9(14) 2_565 4_456 ?
O88 Na13 W8 101.3(13) 3_545 4_456 ?
O73 Na13 W8 105.8(11) . 4_456 ?
W8' Na13 Na5 72.8(10) 4_456 2_565 ?
O79 Na13 Na5 33.2(9) 2_565 2_565 ?
O88 Na13 Na5 74.7(11) 3_545 2_565 ?
O73 Na13 Na5 147.8(13) . 2_565 ?
W8 Na13 Na5 100.3(9) 4_456 2_565 ?
W4 O1 W10 152.7(13) . . ?
W1 O2 W5 151.2(13) . . ?
W1 O2 Na6 101.6(11) . 1_655 ?
W5 O2 Na6 100.1(11) . 1_655 ?
Si1 O3 Co1 123.3(17) . . ?
Si1 O3 Co3 123.2(17) . . ?
Co1 O3 Co3 97.6(10) . . ?
Si1 O4 W11 130.3(17) . . ?
Si1 O4 W3 129.8(17) . . ?
W11 O4 W3 94.7(8) . . ?
W1 O5 W12 117.4(14) . . ?
W2 O6 Co1 144.8(16) . . ?
W2 O6 Na2 109.3(12) . 3_655 ?
Co1 O6 Na2 101.8(11) . 3_655 ?
W3 O7 W15 150.6(15) . . ?
W3 O7 K2 93.3(10) . 3_655 ?
W15 O7 K2 108.2(11) . 3_655 ?
W4 O8 W12 118.1(13) . . ?
W12 O9 Co3 137.6(13) . . ?
W12 O9 K2 99.5(10) . . ?
Co3 O9 K2 106.3(10) . . ?
W12 O9 Na1 107.7(11) . 3_645 ?
Co3 O9 Na1 102.4(10) . 3_645 ?
K2 O9 Na1 96.2(8) . 3_645 ?
W5 O10 Co2 128.1(15) . . ?
W5 O10 Co1 134.9(16) . . ?
Co2 O10 Co1 93.7(12) . . ?
W17 O11 Na4 138.7(15) . 3_655 ?
W17 O11 Na11 136.1(16) . . ?
Na4 O11 Na11 81.2(11) 3_655 . ?
W17 O11 K1 101.2(12) . . ?
Na4 O11 K1 88.7(10) 3_655 . ?
Na11 O11 K1 95.8(16) . . ?
W9 O12 W7 120.6(13) . . ?
W10 O13 W3 143.7(15) . . ?
W10 O13 Na3 122.0(14) . . ?
W3 O13 Na3 93.9(11) . . ?
W15 O14 W5 118.4(13) . . ?
W17 O15 W2 142.3(15) . . ?
W17 O15 Na12 110.7(13) . 4_466 ?
W2 O15 Na12 106.1(12) . 4_466 ?
W3 O16 Na10 128.7(16) . . ?
W3 O16 Na2 112.9(13) . 3_655 ?
Na10 O16 Na2 114.4(12) . 3_655 ?
W15 O17 Na1 159.5(16) . . ?
W15 O17 K1 95.4(12) . . ?
Na1 O17 K1 100.9(10) . . ?
W15 O17 K2 95.9(11) . 3_655 ?
Na1 O17 K2 85.6(9) . 3_655 ?
K1 O17 K2 123.0(10) . 3_655 ?
W15 O18 Co1 136.7(15) . . ?
W15 O18 K1 99.4(11) . . ?
Co1 O18 K1 106.2(10) . . ?
W15 O18 Na2 110.2(12) . 3_655 ?
Co1 O18 Na2 101.5(10) . 3_655 ?
K1 O18 Na2 95.5(9) . 3_655 ?
W1 O19 W4 121.5(14) . . ?
W9 O20 W2 120.9(13) . . ?
W9 O20 Na12 100.4(12) . 4_466 ?
W2 O20 Na12 103.0(11) . 4_466 ?
W10 O21 W5 117.9(14) . . ?
W8 O22 W6 129.6(12) . . ?
W3 O23 Na5 137.6(15) . . ?
W3 O23 Na9 138.6(15) . . ?
Na5 O23 Na9 82.3(11) . . ?
W3 O23 K2 98.3(11) . 3_655 ?
Na5 O23 K2 89.3(10) . 3_655 ?
Na9 O23 K2 90.9(10) . 3_655 ?
W6 O24 W13 147.0(14) . . ?
W8 O25 W9 151.3(14) . . ?
W16 O26 Co3 144.0(16) . . ?
W16 O26 K2 97.9(11) . . ?
Co3 O26 K2 103.7(11) . . ?
W14 O27 W8 156.7(12) . . ?
Si2 O29 W6 124.5(16) . . ?
Si2 O29 W16 121.4(15) . . ?
W6 O29 W16 90.8(10) . . ?
Si2 O29 W8 128.0(16) . . ?
W6 O29 W8 91.2(10) . . ?
W16 O29 W8 90.4(10) . . ?
Si2 O30 Co3 123.9(15) . . ?
Si2 O30 Co1 123.2(15) . . ?
Co3 O30 Co1 93.9(9) . . ?
Si2 O30 Co2 122.3(12) . . ?
Co3 O30 Co2 92.3(10) . . ?
Co1 O30 Co2 92.8(10) . . ?
W11 O31 Na4 130.6(17) . . ?
W11 O31 Na11 143.6(17) . 3_645 ?
Na4 O31 Na11 80.7(13) . 3_645 ?
W11 O31 K1 102.9(13) . 3_645 ?
Na4 O31 K1 90.7(11) . 3_645 ?
Na11 O31 K1 93.2(13) 3_645 3_645 ?
W14 O32 W13 119.2(12) . . ?
W16 O33 W8 115.1(10) . . ?
W1 O34 Na8 142.7(13) . 1_655 ?
W1 O34 Na6 102.8(10) . 1_655 ?
Na8 O34 Na6 108.3(10) 1_655 1_655 ?
W5 O35 Na7 140.9(15) . 1_655 ?
W5 O35 Na6 101.3(11) . 1_655 ?
Na7 O35 Na6 109.3(10) 1_655 1_655 ?
Si1 O36 W1 124.2(13) . . ?
Si1 O36 W4 122.3(13) . . ?
W1 O36 W4 96.2(9) . . ?
Si1 O36 W12 123.1(13) . . ?
W1 O36 W12 90.8(8) . . ?
W4 O36 W12 91.5(8) . . ?
Si2 O37 W2 124.7(17) . . ?
Si2 O37 W7 124.3(17) . . ?
W2 O37 W7 91.7(8) . . ?
Si2 O37 W9 125.2(13) . . ?
W2 O37 W9 90.7(9) . . ?
W7 O37 W9 89.8(8) . . ?
W14 O38 W17 123.4(14) . . ?
W14 O38 Na12 98.8(12) . 4_466 ?
W17 O38 Na12 103.6(12) . 4_466 ?
W3 O39 W11 113.3(11) . . ?
W3 O39 Na3 103.4(12) . . ?
W11 O39 Na3 109.2(12) . . ?
W2 O40 W7 121.0(12) . . ?
W2 O40 Na6 121.2(14) . . ?
W7 O40 Na6 115.8(14) . . ?
W17 O41 Co1 146.4(15) . . ?
W17 O41 K1 95.9(10) . . ?
Co1 O41 K1 102.7(10) . . ?
W16 O42 W6 118.8(18) . . ?
Si1 O43 W10 124.2(13) . . ?
Si1 O43 W5 122.0(13) . . ?
W10 O43 W5 94.9(9) . . ?
Si1 O43 W15 124.5(14) . . ?
W10 O43 W15 91.5(8) . . ?
W5 O43 W15 90.6(8) . . ?
W14 O44 W9 155.7(17) . . ?
W14 O44 Na12 103.2(14) . 4_466 ?
W9 O44 Na12 99.6(12) . 4_466 ?
W7 O45 Na8 148.9(16) . . ?
Co2 O47 Na6 133.0(10) . 1_655 ?
W13 O48 Co2 146.2(17) . . ?
W6 O50 Co2 145.4(15) . . ?
W1 O53 Co2 129.9(12) . . ?
W1 O53 Co3 130.8(12) . . ?
Co2 O53 Co3 94.5(9) . . ?
Si2 O54 W17 126.3(14) . . ?
Si2 O54 W13 120.9(14) . . ?
W17 O54 W13 92.4(9) . . ?
Si2 O54 W14 124.6(14) . . ?
W17 O54 W14 92.5(9) . . ?
W13 O54 W14 90.5(9) . . ?
W7 O55 Co3 148.1(16) . . ?
W7 O55 Na1 107.0(12) . 3_645 ?
Co3 O55 Na1 100.7(11) . 3_645 ?
W4 O56 W11 141.3(14) . . ?
W4 O56 Na3 123.0(13) . . ?
W11 O56 Na3 94.3(10) . . ?
W16 O58 W7 144.2(15) . . ?
W16 O59 Na5 134.8(15) . 3_645 ?
W16 O59 Na9 141.8(15) . 3_645 ?
Na5 O59 Na9 82.3(11) 3_645 3_645 ?
W16 O59 K2 97.3(12) . . ?
Na5 O59 K2 89.9(10) 3_645 . ?
Na9 O59 K2 90.7(10) 3_645 . ?
W11 O60 Na10 128.9(15) . . ?
W11 O60 Na1 110.0(13) . 3_645 ?
Na10 O60 Na1 117.6(12) . 3_645 ?
W11 O61 W12 149.1(16) . . ?
W11 O61 K1 97.2(11) . 3_645 ?
W12 O61 K1 104.3(11) . 3_645 ?
W11 O61 Na1 105.0(12) . 3_645 ?
W12 O61 Na1 95.8(11) . 3_645 ?
K1 O61 Na1 93.3(9) 3_645 3_645 ?
W12 O62 Na2 159.2(14) . . ?
W12 O62 K2 93.2(10) . . ?
Na2 O62 K2 102.2(9) . . ?
W12 O62 K1 94.0(10) . 3_645 ?
Na2 O62 K1 88.8(8) . 3_645 ?
K2 O62 K1 124.5(9) . 3_645 ?
W17 O63 W13 121.4(15) . . ?
W2 O64 Na7 146.0(16) . . ?
W10 O65 W15 118.8(13) . . ?
Na3 O66 Na5 107.0(13) . . ?
Na4 O68 K1 92.6(11) . 3_645 ?
W16' O69 Na8 139.9(18) 1_455 . ?
Na2 O72 Na1 178.7(15) 1_565 . ?
Na2 O72 Na6 94.3(11) 1_565 3_655 ?
Na1 O72 Na6 86.8(11) . 3_655 ?
Na8 O73 Na13 122.9(15) . . ?
Na11 O78 Na12 120.1(18) . . ?
Na5 O79 Na9 81.9(11) . . ?
Na5 O79 Na13 108.0(16) . 2_564 ?
Na9 O79 Na13 118.2(15) . 2_564 ?
Na12 O80 Na4 127.1(17) 2_664 . ?
Na5 O81 K2 93.9(12) . 3_655 ?
Na4 O82 Na11 89.7(15) . 3_645 ?
Na9 O84 K2 89.9(11) . 3_655 ?
Na3 O85 Na4 101.2(13) . . ?
Na10 O87 Na6 120.7(15) . . ?
Na9 O88 Na13 119.7(18) . 3 ?
O69 W16' W8' 150.2(14) 1_655 . ?
O69 W16' K2 71.4(11) 1_655 . ?
W8' W16' K2 96.7(8) . . ?
Na13 W8' W16' 128.0(13) 4_556 . ?

loop_
_geom_bond_atom_site_label_1
_geom_bond_atom_site_label_2
_geom_bond_distance
_geom_bond_site_symmetry_2
_geom_bond_publ_flag
W1 O34 1.72(2) . ?
W1 O53 1.86(2) . ?
W1 O2 1.87(3) . ?
W1 O5 1.93(3) . ?
W1 O19 1.93(3) . ?
W1 O36 2.27(2) . ?
W1 Na6 3.692(14) 1_655 ?
W2 O64 1.71(3) . ?
W2 O6 1.77(3) . ?
W2 O40 1.91(3) . ?
W2 O15 1.95(3) . ?
W2 O20 2.04(3) . ?
W2 O37 2.33(3) . ?
W2 Na12 3.567(18) 4_466 ?
W3 O16 1.70(3) . ?
W3 O23 1.77(3) . ?
W3 O7 1.91(3) . ?
W3 O39 1.95(3) . ?
W3 O13 2.16(3) . ?
W3 O4 2.23(3) . ?
W3 Na3 3.392(15) . ?
W3 K2 3.612(9) 3_655 ?
W4 O52 1.70(3) . ?
W4 O56 1.78(3) . ?
W4 O1 1.87(3) . ?
W4 O8 1.90(3) . ?
W4 O19 1.96(3) . ?
W4 O36 2.30(2) . ?
W5 O35 1.72(3) . ?
W5 O10 1.81(3) . ?
W5 O2 1.93(3) . ?
W5 O14 1.96(3) . ?
W5 O21 1.99(3) . ?
W5 O43 2.31(2) . ?
W5 Na6 3.696(14) 1_655 ?
W6 O57 1.75(3) . ?
W6 O50 1.80(3) . ?
W6 O24 1.87(3) . ?
W6 O22 1.92(2) . ?
W6 O42 1.94(3) . ?
W6 O29 2.32(3) . ?
W7 O45 1.73(3) . ?
W7 O55 1.77(3) . ?
W7 O40 1.93(3) . ?
W7 O58 1.94(3) . ?
W7 O12 2.09(2) . ?
W7 O37 2.34(3) . ?
W8 O46 1.70(3) . ?
W8 O22 1.83(2) . ?
W8 O25 1.86(2) . ?
W8 O27 1.89(3) . ?
W8 O33 2.10(2) . ?
W8 O29 2.43(3) . ?
W8 Na13 3.70(3) 4_556 ?
W9 O28 1.70(2) . ?
W9 O12 1.81(2) . ?
W9 O20 1.88(3) . ?
W9 O44 1.92(3) . ?
W9 O25 1.98(2) . ?
W9 O37 2.47(2) . ?
W9 Na12 3.391(17) 4_466 ?
W10 O49 1.75(3) . ?
W10 O13 1.80(3) . ?
W10 O65 1.90(3) . ?
W10 O1 1.93(3) . ?
W10 O21 1.98(3) . ?
W10 O43 2.31(2) . ?
W11 O60 1.69(3) . ?
W11 O31 1.74(3) . ?
W11 O61 1.87(3) . ?
W11 O39 1.95(3) . ?
W11 O4 2.20(3) . ?
W11 O56 2.21(3) . ?
W11 Na3 3.523(14) . ?
W11 K1 3.632(9) 3_645 ?
W11 Na4 3.709(17) . ?
W12 O9 1.78(2) . ?
W12 O62 1.79(3) . ?
W12 O5 1.94(3) . ?
W12 O61 1.97(3) . ?
W12 O8 2.00(3) . ?
W12 O36 2.37(2) . ?
W12 K2 3.546(11) . ?
W12 K1 3.876(11) 3_645 ?
W13 O51 1.73(3) . ?
W13 O48 1.78(3) . ?
W13 O24 1.89(3) . ?
W13 O63 1.95(3) . ?
W13 O32 2.06(2) . ?
W13 O54 2.35(3) . ?
W14 O75 1.73(3) . ?
W14 O32 1.86(2) . ?
W14 O27 1.88(3) . ?
W14 O38 1.88(3) . ?
W14 O44 1.89(3) . ?
W14 O54 2.42(3) . ?
W14 Na12 3.453(17) 4_466 ?
W15 O17 1.74(3) . ?
W15 O18 1.75(3) . ?
W15 O14 1.90(3) . ?
W15 O7 1.92(3) . ?
W15 O65 1.98(3) . ?
W15 O43 2.36(2) . ?
W15 K1 3.523(10) . ?
W15 K2 3.998(11) 3_655 ?
W16 O59 1.77(3) . ?
W16 O26 1.81(3) . ?
W16 O58 1.90(3) . ?
W16 O33 1.93(2) . ?
W16 O42 1.93(4) . ?
W16 O29 2.37(3) . ?
W16 K2 3.582(11) . ?
W17 O11 1.74(3) . ?
W17 O41 1.79(3) . ?
W17 O63 1.89(3) . ?
W17 O15 1.90(3) . ?
W17 O38 1.98(3) . ?
W17 O54 2.29(3) . ?
W17 K1 3.590(10) . ?
W17 Na12 3.633(18) 4_466 ?
Si2 O37 1.59(2) . ?
Si2 O29 1.61(3) . ?
Si2 O54 1.63(3) . ?
Si2 O30 1.64(2) . ?
Si1 O4 1.62(2) . ?
Si1 O3 1.64(2) . ?
Si1 O43 1.64(3) . ?
Si1 O36 1.68(3) . ?
Co1 O41 2.00(3) . ?
Co1 O3 2.02(3) . ?
Co1 O6 2.05(3) . ?
Co1 O18 2.06(3) . ?
Co1 O30 2.11(3) . ?
Co1 O10 2.12(3) . ?
Co1 K1 3.901(10) . ?
Co2 O50 2.00(3) . ?
Co2 O48 2.01(3) . ?
Co2 O53 2.01(2) . ?
Co2 O10 2.11(3) . ?
Co2 O47 2.15(2) . ?
Co2 O30 2.15(2) . ?
Co3 O55 2.00(3) . ?
Co3 O9 2.01(2) . ?
Co3 O26 2.02(3) . ?
Co3 O3 2.06(3) . ?
Co3 O30 2.09(3) . ?
Co3 O53 2.15(2) . ?
Co3 K2 3.868(10) . ?
K1 O68 2.69(3) 3_655 ?
K1 O18 2.79(3) . ?
K1 O31 2.82(3) 3_655 ?
K1 O11 2.82(3) . ?
K1 O61 2.88(3) 3_655 ?
K1 O17 2.90(3) . ?
K1 O41 2.94(3) . ?
K1 O62 3.32(3) 3_655 ?
K1 W11 3.632(9) 3_655 ?
K1 Na4 3.682(19) 3_655 ?
K2 O81 2.73(3) 3_645 ?
K2 O9 2.79(3) . ?
K2 O26 2.85(3) . ?
K2 O84 2.89(4) 3_645 ?
K2 O59 2.90(3) . ?
K2 O23 2.91(3) 3_645 ?
K2 O7 2.96(3) 3_645 ?
K2 O62 2.96(3) . ?
K2 O17 3.42(3) 3_645 ?
K2 W3 3.612(9) 3_645 ?
Na1 O17 2.64(3) . ?
Na1 O9 2.81(3) 3_655 ?
Na1 O72 2.83(4) . ?
Na1 O55 2.86(3) 3_655 ?
Na1 O61 3.00(3) 3_655 ?
Na1 O60 3.01(3) 3_655 ?
Na1 Na6 3.94(2) 3_655 ?
Na1 K2 4.16(2) 3_655 ?
Na2 O62 2.59(3) . ?
Na2 O72 2.67(4) 1_545 ?
Na2 O6 2.84(3) 3_645 ?
Na2 O18 2.84(3) 3_645 ?
Na2 O16 2.92(3) 3_645 ?
Na2 Na6 4.10(2) 3_645 ?
Na2 K1 4.166(19) 3_645 ?
Na3 O85 2.34(4) . ?
Na3 O39 2.36(3) . ?
Na3 O66 2.38(3) . ?
Na3 O67 2.41(3) . ?
Na3 O13 2.47(3) . ?
Na3 O56 2.58(3) . ?
Na3 Na5 3.83(2) . ?
Na3 Na4 3.85(2) . ?
Na4 O82 2.22(4) . ?
Na4 O31 2.33(3) . ?
Na4 O80 2.38(4) . ?
Na4 O68 2.39(3) . ?
Na4 O11 2.43(3) 3_645 ?
Na4 O85 2.63(4) . ?
Na4 Na11 3.19(3) 3_645 ?
Na4 K1 3.682(19) 3_645 ?
Na4 Na12 4.21(2) 2_664 ?
Na5 O66 2.39(3) . ?
Na5 O79 2.41(4) . ?
Na5 O59 2.41(3) 3_655 ?
Na5 O81 2.41(4) . ?
Na5 O23 2.43(3) . ?
Na5 O86 2.43(4) . ?
Na5 Na9 3.20(3) . ?
Na5 K2 3.76(2) 3_655 ?
Na5 Na13 4.18(4) 2_564 ?
Na6 O40 2.65(3) . ?
Na6 O87 2.668(19) . ?
Na6 O2 2.83(2) 1_455 ?
Na6 O47 2.86(3) 1_455 ?
Na6 O34 2.91(3) 1_455 ?
Na6 O72 2.91(3) 3_645 ?
Na6 O35 2.95(3) 1_455 ?
Na6 W1 3.692(14) 1_455 ?
Na6 W5 3.696(14) 1_455 ?
Na6 Na1 3.94(2) 3_645 ?
Na6 Na2 4.10(2) 3_655 ?
Na7 O76 2.34(3) . ?
Na7 O35 2.34(3) 1_455 ?
Na7 O77 2.34(3) . ?
Na7 O71 2.37(4) . ?
Na7 O64 2.45(4) . ?
Na7 O83 2.46(3) . ?
Na8 O70 2.30(3) . ?
Na8 O73 2.36(4) . ?
Na8 O34 2.44(3) 1_455 ?
Na8 O45 2.46(3) . ?
Na8 O74 2.49(5) . ?
Na8 O69 2.51(4) . ?
Na9 O88 2.41(4) . ?
Na9 O23 2.43(3) . ?
Na9 O59 2.45(3) 3_655 ?
Na9 O79 2.47(4) . ?
Na9 O84 2.50(4) . ?
Na9 K2 3.82(2) 3_655 ?
Na10 O87 2.520(19) . ?
Na10 O16 2.55(4) . ?
Na10 O60 2.56(5) . ?
Na10 O89 2.58(6) . ?
Na10 O90 2.95(9) . ?
Na11 O82 2.30(5) 3_655 ?
Na11 O78 2.34(4) . ?
Na11 O11 2.46(4) . ?
Na11 O31 2.58(5) 3_655 ?
Na11 Na4 3.19(3) 3_655 ?
Na11 Na12 4.16(5) . ?
Na12 O80 2.32(4) 2_665 ?
Na12 O91 2.44(4) . ?
Na12 O78 2.46(3) . ?
Na12 O44 2.49(3) 4_566 ?
Na12 O15 2.50(3) 4_566 ?
Na12 O20 2.50(3) 4_566 ?
Na12 O38 2.62(3) 4_566 ?
Na12 W9 3.391(17) 4_566 ?
Na12 W14 3.453(17) 4_566 ?
Na12 W2 3.567(18) 4_566 ?
Na12 W17 3.633(17) 4_566 ?
Na13 W8' 2.67(4) 4_456 ?
Na13 O79 2.76(5) 2_565 ?
Na13 O88 2.80(5) 3_545 ?
Na13 O73 2.86(5) . ?
Na13 W8 3.70(3) 4_456 ?
Na13 Na5 4.18(4) 2_565 ?
O2 Na6 2.83(2) 1_655 ?
O6 Na2 2.84(3) 3_655 ?
O7 K2 2.96(3) 3_655 ?
O9 Na1 2.81(3) 3_645 ?
O11 Na4 2.43(3) 3_655 ?
O15 Na12 2.50(3) 4_466 ?
O16 Na2 2.92(3) 3_655 ?
O17 K2 3.42(3) 3_655 ?
O18 Na2 2.84(3) 3_655 ?
O20 Na12 2.50(3) 4_466 ?
O23 K2 2.91(3) 3_655 ?
O31 Na11 2.58(5) 3_645 ?
O31 K1 2.82(3) 3_645 ?
O34 Na8 2.44(3) 1_655 ?
O34 Na6 2.91(3) 1_655 ?
O35 Na7 2.34(3) 1_655 ?
O35 Na6 2.95(3) 1_655 ?
O38 Na12 2.62(3) 4_466 ?
O44 Na12 2.49(3) 4_466 ?
O47 Na6 2.86(3) 1_655 ?
O55 Na1 2.86(3) 3_645 ?
O59 Na5 2.41(3) 3_645 ?
O59 Na9 2.45(3) 3_645 ?
O60 Na1 3.01(3) 3_645 ?
O61 K1 2.88(3) 3_645 ?
O61 Na1 3.00(3) 3_645 ?
O62 K1 3.32(3) 3_645 ?
O68 K1 2.69(3) 3_645 ?
O69 W16' 2.42(4) 1_455 ?
O72 Na2 2.67(4) 1_565 ?
O72 Na6 2.91(3) 3_655 ?
O79 Na13 2.76(5) 2_564 ?
O80 Na12 2.32(4) 2_664 ?
O81 K2 2.73(3) 3_655 ?
O82 Na11 2.30(5) 3_645 ?
O84 K2 2.89(4) 3_655 ?
O88 Na13 2.80(5) 3 ?
W16' O69 2.42(4) 1_655 ?
W16' W8' 3.20(4) . ?
W8' Na13 2.67(4) 4_556 ?
